data_4304808
loop_
_publ_author_name
'Lin Xue'
'Huan-Huan Wang'
'Xiao-Jun Wang'
'Hua Jiang'

_publ_section_title
;
Modulating Affinities of Di-2-picolylamine (DPA)-Substituted Quinoline
Sensors for Zinc Ions by Varying Pendant Ligands
;
_journal_name_full 'Inorganic Chemistry'
_journal_page_first 4310
_journal_page_last 4318
_journal_paper_doi 10.1021/ic702393z
_journal_volume 47
_journal_year 2008
_chemical_formula_sum 'C29 H26 Cl2 N4 O9 Zn'
_chemical_formula_weight 710.81
_chemical_name_systematic
; 
 ? 
;
_space_group_IT_number 7
_symmetry_cell_setting monoclinic
_symmetry_space_group_name_Hall 'P -2yc'
_symmetry_space_group_name_H-M 'P 1 c 1'
_atom_sites_solution_hydrogens geom
_atom_sites_solution_primary direct
_atom_sites_solution_secondary difmap
_audit_creation_method SHELXL-97
_cell_angle_alpha 90.00
_cell_angle_beta 103.98(3)
_cell_angle_gamma 90.00
_cell_formula_units_Z 12
_cell_length_a 12.026(2)
_cell_length_b 41.317(8)
_cell_length_c 18.332(4)
_cell_measurement_reflns_used 13677
_cell_measurement_temperature 113(2)
_cell_measurement_theta_max 25.0264
_cell_measurement_theta_min 2.5088
_cell_volume 8839(3)
_computing_cell_refinement 'RAXIS-RAPID Auto(Rigaku, 2004)'
_computing_data_collection 'RAXIS-RAPID Auto(Rigaku, 2004)'
_computing_data_reduction 'CrystalStructure(Rigaku/MSC, 2004)'
_computing_molecular_graphics 'SHELXL-97 (Sheldrick, 2001)'
_computing_publication_material 'SHELXL-97 (Sheldrick, 1997)'
_computing_structure_refinement 'SHELXL-97 (Sheldrick, 1997)'
_computing_structure_solution 'SHELXS-97 (Sheldrick, 1997)'
_diffrn_ambient_temperature 113(2)
_diffrn_measured_fraction_theta_full 0.993
_diffrn_measured_fraction_theta_max 0.993
_diffrn_measurement_device_type 'rigaku r-axis rapid IP area detector'
_diffrn_measurement_method '\w scans'
_diffrn_radiation_monochromator graphite
_diffrn_radiation_probe x-ray
_diffrn_radiation_type MoK\a
_diffrn_radiation_wavelength 0.71073
_diffrn_reflns_av_R_equivalents 0.0521
_diffrn_reflns_av_sigmaI/netI 0.0845
_diffrn_reflns_limit_h_max 14
_diffrn_reflns_limit_h_min -14
_diffrn_reflns_limit_k_max 51
_diffrn_reflns_limit_k_min -51
_diffrn_reflns_limit_l_max 20
_diffrn_reflns_limit_l_min -22
_diffrn_reflns_number 67060
_diffrn_reflns_theta_full 26.13
_diffrn_reflns_theta_max 26.13
_diffrn_reflns_theta_min 1.51
_diffrn_source 'rotating anode'
_exptl_absorpt_coefficient_mu 1.077
_exptl_absorpt_correction_T_max 0.8816
_exptl_absorpt_correction_T_min 0.7820
_exptl_absorpt_correction_type multi-scan
_exptl_crystal_colour colourless
_exptl_crystal_density_diffrn 1.602
_exptl_crystal_density_method 'not measured'
_exptl_crystal_description block
_exptl_crystal_F_000 4368
_exptl_crystal_size_max 0.24
_exptl_crystal_size_mid 0.20
_exptl_crystal_size_min 0.12
_refine_diff_density_max 1.127
_refine_diff_density_min -0.779
_refine_diff_density_rms 0.090
_refine_ls_abs_structure_details 'Flack H D (1983), Acta Cryst. A39, 876-881'
_refine_ls_abs_structure_Flack 0.426(11)
_refine_ls_extinction_method none
_refine_ls_goodness_of_fit_ref 1.045
_refine_ls_hydrogen_treatment constr
_refine_ls_matrix_type fullcycle
_refine_ls_number_parameters 2431
_refine_ls_number_reflns 33092
_refine_ls_number_restraints 2
_refine_ls_restrained_S_all 1.045
_refine_ls_R_factor_all 0.0840
_refine_ls_R_factor_gt 0.0666
_refine_ls_shift/su_max 0.001
_refine_ls_shift/su_mean 0.000
_refine_ls_structure_factor_coef Fsqd
_refine_ls_weighting_details 'calc w=1/[\s^2^(Fo^2^)+(0.0544P)^2^+14.0288P] where P=(Fo^2^+2Fc^2^)/3'
_refine_ls_weighting_scheme calc
_refine_ls_wR_factor_gt 0.1433
_refine_ls_wR_factor_ref 0.1543
_reflns_number_gt 26822
_reflns_number_total 33092
_reflns_threshold_expression >2sigma(I)
_cod_data_source_file ic702393z-file002_2.cif
_cod_data_source_block ZnHQ1-a
_cod_depositor_comments
;
The following automatic conversions were performed:
'_symmetry_cell_setting' value 'Monoclinic' changed to 'monoclinic'
according to '/home/saulius/struct/CIF-dictionaries/cif_core.dic'
dictionary named 'cif_core.dic' version 2.4.1 from 2010-06-29.

Automatic conversion script
Id: cif_fix_enum 1527 2010-12-29 10:47:43Z saulius 
;
_cod_original_sg_symbol_H-M 'P c'
_cod_database_code 4304808

loop_
_symmetry_equiv_pos_as_xyz
'x, y, z'
'x, -y, z+1/2'

loop_
_atom_site_label
_atom_site_type_symbol
_atom_site_fract_x
_atom_site_fract_y
_atom_site_fract_z
_atom_site_U_iso_or_equiv
_atom_site_adp_type
_atom_site_occupancy
_atom_site_symmetry_multiplicity
_atom_site_calc_flag
_atom_site_refinement_flags
_atom_site_disorder_assembly
_atom_site_disorder_group
C1 C 0.6662(6) 0.51387(18) 0.9401(4) 0.027 Uani 1 1 d . . .
C2 C 0.5653(6) 0.50042(19) 0.8973(5) 0.036 Uani 1 1 d . . .
H2 H 0.5684 0.4868 0.8561 0.043 Uiso 1 1 calc R . .
C3 C 0.4569(7) 0.5066(2) 0.9140(5) 0.044 Uani 1 1 d . . .
H3 H 0.3887 0.4979 0.8829 0.053 Uiso 1 1 calc R . .
C4 C 0.4520(6) 0.52467(19) 0.9733(4) 0.036 Uani 1 1 d . . .
H4 H 0.3802 0.5284 0.9849 0.043 Uiso 1 1 calc R . .
C5 C 0.5528(6) 0.53830(18) 1.0194(4) 0.031 Uani 1 1 d . . .
C6 C 0.6613(6) 0.53292(17) 1.0034(4) 0.028 Uani 1 1 d . . .
C7 C 0.5534(6) 0.55700(18) 1.0853(4) 0.034 Uani 1 1 d . . .
H7 H 0.4837 0.5610 1.0995 0.041 Uiso 1 1 calc R . .
C8 C 0.6550(7) 0.56925(19) 1.1281(5) 0.038 Uani 1 1 d . . .
H8 H 0.6561 0.5817 1.1718 0.046 Uiso 1 1 calc R . .
C9 C 0.7549(6) 0.56312(18) 1.1063(4) 0.029 Uani 1 1 d . . .
C10 C 0.8683(6) 0.57834(18) 1.1513(5) 0.035 Uani 1 1 d . . .
H10A H 0.8732 0.6009 1.1341 0.042 Uiso 1 1 calc R . .
H10B H 0.8677 0.5790 1.2052 0.042 Uiso 1 1 calc R . .
C11 C 1.0651(7) 0.5825(2) 1.1370(5) 0.045 Uani 1 1 d . . .
H11A H 1.0823 0.5974 1.1805 0.054 Uiso 1 1 calc R . .
H11B H 1.1348 0.5696 1.1376 0.054 Uiso 1 1 calc R . .
C12 C 1.0319(6) 0.60125(18) 1.0661(4) 0.031 Uani 1 1 d . . .
C13 C 1.0617(6) 0.6334(2) 1.0596(5) 0.041 Uani 1 1 d . . .
H13 H 1.1065 0.6442 1.1024 0.050 Uiso 1 1 calc R . .
C14 C 1.0292(7) 0.64937(19) 0.9951(5) 0.040 Uani 1 1 d . . .
H14 H 1.0496 0.6714 0.9920 0.048 Uiso 1 1 calc R . .
C15 C 0.9649(8) 0.6333(2) 0.9322(6) 0.054 Uani 1 1 d . . .
H15 H 0.9423 0.6444 0.8854 0.065 Uiso 1 1 calc R . .
C16 C 0.9339(7) 0.60144(19) 0.9377(5) 0.038 Uani 1 1 d . . .
H16 H 0.8891 0.5907 0.8947 0.045 Uiso 1 1 calc R . .
C17 C 1.0011(8) 0.5339(2) 1.1975(5) 0.045 Uani 1 1 d . . .
H17A H 0.9368 0.5301 1.2214 0.054 Uiso 1 1 calc R . .
H17B H 1.0682 0.5408 1.2374 0.054 Uiso 1 1 calc R . .
C18 C 1.0293(6) 0.50297(19) 1.1643(4) 0.028 Uani 1 1 d . . .
C19 C 1.0830(6) 0.4784(2) 1.2104(4) 0.029 Uani 1 1 d . . .
H19 H 1.1096 0.4824 1.2628 0.035 Uiso 1 1 calc R . .
C20 C 1.0991(7) 0.4487(2) 1.1833(5) 0.034 Uani 1 1 d . . .
H20 H 1.1335 0.4316 1.2156 0.041 Uiso 1 1 calc R . .
C21 C 1.0624(6) 0.4443(2) 1.1044(5) 0.035 Uani 1 1 d . . .
H21 H 1.0741 0.4242 1.0819 0.042 Uiso 1 1 calc R . .
C22 C 1.0100(6) 0.46939(17) 1.0618(5) 0.025 Uani 1 1 d . . .
H22 H 0.9833 0.4663 1.0091 0.030 Uiso 1 1 calc R . .
C23 C 0.7852(6) 0.49014(17) 0.8633(4) 0.028 Uani 1 1 d . . .
H23A H 0.7307 0.4718 0.8558 0.033 Uiso 1 1 calc R . .
H23B H 0.8637 0.4811 0.8729 0.033 Uiso 1 1 calc R . .
C24 C 0.7625(6) 0.51026(17) 0.7929(4) 0.028 Uani 1 1 d . . .
C25 C 0.6752(7) 0.5014(2) 0.7302(4) 0.036 Uani 1 1 d . . .
H25 H 0.6281 0.4833 0.7338 0.043 Uiso 1 1 calc R . .
C26 C 0.6560(7) 0.5186(2) 0.6629(4) 0.037 Uani 1 1 d . . .
H26 H 0.5966 0.5123 0.6210 0.044 Uiso 1 1 calc R . .
C27 C 0.7246(6) 0.54470(18) 0.6581(5) 0.033 Uani 1 1 d . . .
H27 H 0.7117 0.5562 0.6119 0.039 Uiso 1 1 calc R . .
C28 C 0.8096(6) 0.55476(18) 0.7162(4) 0.035 Uani 1 1 d . . .
H28 H 0.8544 0.5732 0.7116 0.042 Uiso 1 1 calc R . .
C29 C 0.8297(6) 0.53715(18) 0.7836(4) 0.034 Uani 1 1 d . . .
H29 H 0.8908 0.5436 0.8243 0.041 Uiso 1 1 calc R . .
C30 C 0.7157(6) 0.65285(17) 0.6690(4) 0.023 Uani 1 1 d . . .
C31 C 0.8169(6) 0.66436(19) 0.7144(4) 0.029 Uani 1 1 d . . .
H31 H 0.8168 0.6774 0.7570 0.035 Uiso 1 1 calc R . .
C32 C 0.9187(6) 0.65625(17) 0.6958(4) 0.032 Uani 1 1 d . . .
H32 H 0.9887 0.6638 0.7270 0.038 Uiso 1 1 calc R . .
C33 C 0.9227(6) 0.63782(18) 0.6345(4) 0.029 Uani 1 1 d . . .
H33 H 0.9943 0.6334 0.6234 0.035 Uiso 1 1 calc R . .
C34 C 0.8219(6) 0.62553(17) 0.5880(4) 0.024 Uani 1 1 d . . .
C35 C 0.7155(6) 0.63299(17) 0.6063(4) 0.021 Uani 1 1 d . . .
C36 C 0.8167(7) 0.60668(18) 0.5239(4) 0.031 Uani 1 1 d . . .
H36 H 0.8855 0.6013 0.5098 0.037 Uiso 1 1 calc R . .
C37 C 0.7152(6) 0.59601(18) 0.4815(4) 0.025 Uani 1 1 d . . .
H37 H 0.7133 0.5840 0.4371 0.030 Uiso 1 1 calc R . .
C38 C 0.6107(6) 0.60264(19) 0.5029(4) 0.027 Uani 1 1 d . . .
C39 C 0.5012(6) 0.5880(2) 0.4631(5) 0.033 Uani 1 1 d . . .
H39A H 0.4976 0.5655 0.4808 0.039 Uiso 1 1 calc R . .
H39B H 0.4975 0.5873 0.4086 0.039 Uiso 1 1 calc R . .
C40 C 0.3636(8) 0.63174(19) 0.4186(4) 0.035 Uani 1 1 d . . .
H40A H 0.2957 0.6240 0.3806 0.042 Uiso 1 1 calc R . .
H40B H 0.4256 0.6359 0.3928 0.042 Uiso 1 1 calc R . .
C41 C 0.3336(6) 0.66323(19) 0.4526(4) 0.024 Uani 1 1 d . . .
C42 C 0.2725(6) 0.6870(2) 0.4079(5) 0.035 Uani 1 1 d . . .
H42 H 0.2395 0.6832 0.3561 0.042 Uiso 1 1 calc R . .
C43 C 0.2601(7) 0.7169(2) 0.4404(5) 0.036 Uani 1 1 d . . .
H43 H 0.2205 0.7340 0.4102 0.043 Uiso 1 1 calc R . .
C44 C 0.3038(6) 0.72170(19) 0.5143(4) 0.025 Uani 1 1 d . . .
H44 H 0.2961 0.7422 0.5363 0.030 Uiso 1 1 calc R . .
C45 C 0.3596(6) 0.69676(18) 0.5579(4) 0.024 Uani 1 1 d . . .
H45 H 0.3869 0.7001 0.6105 0.029 Uiso 1 1 calc R . .
C46 C 0.3064(6) 0.58449(19) 0.4808(4) 0.028 Uani 1 1 d . . .
H46A H 0.2914 0.5691 0.4382 0.034 Uiso 1 1 calc R . .
H46B H 0.2356 0.5970 0.4788 0.034 Uiso 1 1 calc R . .
C47 C 0.3412(6) 0.56609(19) 0.5550(5) 0.032 Uani 1 1 d . . .
C48 C 0.3040(6) 0.53457(18) 0.5617(5) 0.039 Uani 1 1 d . . .
H48 H 0.2590 0.5234 0.5195 0.047 Uiso 1 1 calc R . .
C49 C 0.3355(6) 0.5197(2) 0.6334(5) 0.039 Uani 1 1 d . . .
H49 H 0.3131 0.4980 0.6399 0.047 Uiso 1 1 calc R . .
C50 C 0.3979(6) 0.53664(18) 0.6927(4) 0.030 Uani 1 1 d . . .
H50 H 0.4198 0.5273 0.7414 0.036 Uiso 1 1 calc R . .
C51 C 0.4284(6) 0.5680(2) 0.6800(4) 0.027 Uani 1 1 d . . .
H51 H 0.4704 0.5800 0.7218 0.032 Uiso 1 1 calc R . .
C52 C 0.5978(6) 0.67562(18) 0.7453(4) 0.025 Uani 1 1 d . . .
H52A H 0.5223 0.6866 0.7351 0.030 Uiso 1 1 calc R . .
H52B H 0.6579 0.6925 0.7569 0.030 Uiso 1 1 calc R . .
C53 C 0.6096(5) 0.65361(18) 0.8129(4) 0.025 Uani 1 1 d . . .
C54 C 0.6374(5) 0.62118(16) 0.8104(4) 0.023 Uani 1 1 d . . .
H54 H 0.6539 0.6124 0.7663 0.027 Uiso 1 1 calc R . .
C55 C 0.6411(6) 0.60150(19) 0.8722(4) 0.033 Uani 1 1 d . . .
H55 H 0.6604 0.5793 0.8701 0.040 Uiso 1 1 calc R . .
C56 C 0.6171(7) 0.6139(2) 0.9372(5) 0.042 Uani 1 1 d . . .
H56 H 0.6201 0.6005 0.9798 0.050 Uiso 1 1 calc R . .
C57 C 0.5885(7) 0.64617(19) 0.9378(4) 0.038 Uani 1 1 d . . .
H57 H 0.5718 0.6550 0.9818 0.046 Uiso 1 1 calc R . .
C58 C 0.5834(6) 0.6664(2) 0.8756(4) 0.035 Uani 1 1 d . . .
H58 H 0.5622 0.6885 0.8769 0.042 Uiso 1 1 calc R . .
C59 C 0.4490(6) 0.75084(18) -0.0228(4) 0.030 Uani 1 1 d . . .
H59A H 0.4413 0.7532 -0.0775 0.035 Uiso 1 1 calc R . .
H59B H 0.4550 0.7728 -0.0007 0.035 Uiso 1 1 calc R . .
C60 C 0.5575(6) 0.73266(17) 0.0106(4) 0.025 Uani 1 1 d . . .
C61 C 0.6567(7) 0.73673(18) -0.0145(4) 0.033 Uani 1 1 d . . .
H61 H 0.6545 0.7500 -0.0571 0.039 Uiso 1 1 calc R . .
C62 C 0.7560(6) 0.72238(19) 0.0200(4) 0.032 Uani 1 1 d . . .
H62 H 0.8222 0.7249 0.0008 0.038 Uiso 1 1 calc R . .
C63 C 0.7609(6) 0.70343(18) 0.0854(4) 0.030 Uani 1 1 d . . .
C64 C 0.6574(6) 0.70004(18) 0.1086(4) 0.024 Uani 1 1 d . . .
C65 C 0.6591(6) 0.67973(17) 0.1726(4) 0.024 Uani 1 1 d . . .
C66 C 0.7575(5) 0.66567(17) 0.2119(4) 0.025 Uani 1 1 d . . .
H66 H 0.7561 0.6528 0.2546 0.029 Uiso 1 1 calc R . .
C67 C 0.8640(6) 0.66991(18) 0.1903(4) 0.032 Uani 1 1 d . . .
H67 H 0.9332 0.6608 0.2192 0.038 Uiso 1 1 calc R . .
C68 C 0.8625(6) 0.68780(18) 0.1257(4) 0.032 Uani 1 1 d . . .
H68 H 0.9305 0.6896 0.1084 0.038 Uiso 1 1 calc R . .
C69 C 0.2890(8) 0.71167(18) -0.0708(4) 0.040 Uani 1 1 d . . .
H69A H 0.2065 0.7168 -0.0887 0.048 Uiso 1 1 calc R . .
H69B H 0.3248 0.7143 -0.1137 0.048 Uiso 1 1 calc R . .
C70 C 0.3017(6) 0.67750(18) -0.0451(4) 0.027 Uani 1 1 d . . .
C71 C 0.2693(6) 0.65175(19) -0.0995(5) 0.036 Uani 1 1 d . . .
H71 H 0.2433 0.6564 -0.1516 0.044 Uiso 1 1 calc R . .
C72 C 0.2772(7) 0.62013(19) -0.0735(5) 0.038 Uani 1 1 d . . .
H72 H 0.2583 0.6027 -0.1082 0.045 Uiso 1 1 calc R . .
C73 C 0.3124(6) 0.61383(18) 0.0029(4) 0.032 Uani 1 1 d . . .
H73 H 0.3142 0.5922 0.0207 0.038 Uiso 1 1 calc R . .
C74 C 0.3453(6) 0.63911(17) 0.0535(4) 0.025 Uani 1 1 d . . .
H74 H 0.3717 0.6344 0.1056 0.030 Uiso 1 1 calc R . .
C75 C 0.2606(6) 0.76001(18) 0.0026(4) 0.032 Uani 1 1 d . . .
H75A H 0.1860 0.7499 0.0027 0.039 Uiso 1 1 calc R . .
H75B H 0.2480 0.7764 -0.0381 0.039 Uiso 1 1 calc R . .
C76 C 0.3100(5) 0.77596(19) 0.0774(4) 0.029 Uani 1 1 d . . .
C77 C 0.2914(6) 0.80834(19) 0.0901(5) 0.035 Uani 1 1 d . . .
H77 H 0.2457 0.8214 0.0516 0.043 Uiso 1 1 calc R . .
C78 C 0.3410(6) 0.82141(19) 0.1606(4) 0.034 Uani 1 1 d . . .
H78 H 0.3304 0.8436 0.1707 0.041 Uiso 1 1 calc R . .
C79 C 0.4045(6) 0.80207(19) 0.2146(4) 0.033 Uani 1 1 d . . .
H79 H 0.4383 0.8106 0.2629 0.039 Uiso 1 1 calc R . .
C80 C 0.4200(6) 0.76954(19) 0.1991(4) 0.032 Uani 1 1 d . . .
H80 H 0.4650 0.7562 0.2372 0.038 Uiso 1 1 calc R . .
C81 C 0.5475(6) 0.65842(17) 0.2549(4) 0.027 Uani 1 1 d . . .
H81A H 0.5981 0.6394 0.2571 0.033 Uiso 1 1 calc R . .
H81B H 0.4681 0.6504 0.2488 0.033 Uiso 1 1 calc R . .
C82 C 0.5829(6) 0.67687(18) 0.3278(4) 0.023 Uani 1 1 d . . .
C83 C 0.5157(6) 0.70290(18) 0.3405(4) 0.028 Uani 1 1 d . . .
H83 H 0.4497 0.7089 0.3030 0.034 Uiso 1 1 calc R . .
C84 C 0.5441(7) 0.7196(2) 0.4065(5) 0.040 Uani 1 1 d . . .
H84 H 0.4987 0.7376 0.4136 0.048 Uiso 1 1 calc R . .
C85 C 0.6388(7) 0.7109(2) 0.4640(5) 0.032 Uani 1 1 d . . .
H85 H 0.6568 0.7223 0.5102 0.039 Uiso 1 1 calc R . .
C86 C 0.7058(7) 0.6849(2) 0.4519(4) 0.031 Uani 1 1 d . . .
H86 H 0.7708 0.6787 0.4901 0.037 Uiso 1 1 calc R . .
C87 C 0.6784(6) 0.66803(19) 0.3844(4) 0.026 Uani 1 1 d . . .
H87 H 0.7249 0.6504 0.3767 0.032 Uiso 1 1 calc R . .
C88 C 0.8732(6) 0.75177(19) 0.6554(4) 0.034 Uani 1 1 d . . .
H88A H 0.8787 0.7515 0.7101 0.040 Uiso 1 1 calc R . .
H88B H 0.8737 0.7290 0.6383 0.040 Uiso 1 1 calc R . .
C89 C 0.7608(6) 0.76769(19) 0.6151(4) 0.028 Uani 1 1 d . . .
C90 C 0.6631(6) 0.76063(17) 0.6412(4) 0.027 Uani 1 1 d . . .
H90 H 0.6689 0.7481 0.6855 0.032 Uiso 1 1 calc R . .
C91 C 0.5587(6) 0.77210(18) 0.6014(4) 0.028 Uani 1 1 d . . .
H91 H 0.4909 0.7672 0.6171 0.033 Uiso 1 1 calc R . .
C92 C 0.5538(6) 0.79109(17) 0.5372(4) 0.025 Uani 1 1 d . . .
C93 C 0.6569(5) 0.79788(16) 0.5166(4) 0.019 Uani 1 1 d . . .
C94 C 0.6554(5) 0.81865(16) 0.4536(4) 0.019 Uani 1 1 d . . .
C95 C 0.5549(5) 0.83061(18) 0.4143(4) 0.024 Uani 1 1 d . . .
H95 H 0.5543 0.8441 0.3722 0.029 Uiso 1 1 calc R . .
C96 C 0.4494(6) 0.8238(2) 0.4331(5) 0.034 Uani 1 1 d . . .
H96 H 0.3799 0.8330 0.4049 0.041 Uiso 1 1 calc R . .
C97 C 0.4495(6) 0.80360(18) 0.4928(4) 0.032 Uani 1 1 d . . .
H97 H 0.3791 0.7980 0.5044 0.038 Uiso 1 1 calc R . .
C98 C 1.0620(6) 0.74632(18) 0.6308(4) 0.036 Uani 1 1 d . . .
H98A H 1.0766 0.7301 0.6718 0.043 Uiso 1 1 calc R . .
H98B H 1.1343 0.7582 0.6330 0.043 Uiso 1 1 calc R . .
C99 C 1.0241(6) 0.72946(18) 0.5560(4) 0.030 Uani 1 1 d . . .
C100 C 1.0524(6) 0.69712(18) 0.5467(5) 0.036 Uani 1 1 d . . .
H100 H 1.0917 0.6844 0.5881 0.043 Uiso 1 1 calc R . .
C101 C 1.0228(7) 0.6849(2) 0.4785(6) 0.049 Uani 1 1 d . . .
H101 H 1.0421 0.6630 0.4718 0.058 Uiso 1 1 calc R . .
C102 C 0.9632(7) 0.7027(2) 0.4135(6) 0.052 Uani 1 1 d . . .
H102 H 0.9462 0.6935 0.3645 0.062 Uiso 1 1 calc R . .
C103 C 0.9320(6) 0.73406(18) 0.4268(5) 0.029 Uani 1 1 d . . .
H103 H 0.8900 0.7468 0.3863 0.035 Uiso 1 1 calc R . .
C104 C 1.0147(7) 0.7947(2) 0.6974(5) 0.044 Uani 1 1 d . . .
H10C H 1.0884 0.7878 0.7309 0.052 Uiso 1 1 calc R . .
H10D H 0.9587 0.7973 0.7287 0.052 Uiso 1 1 calc R . .
C105 C 1.0315(5) 0.82666(17) 0.6637(4) 0.023 Uani 1 1 d . . .
C106 C 1.0862(7) 0.8518(2) 0.7096(5) 0.034 Uani 1 1 d . . .
H106 H 1.1197 0.8475 0.7611 0.041 Uiso 1 1 calc R . .
C107 C 1.0933(7) 0.8826(2) 0.6829(4) 0.034 Uani 1 1 d . . .
H107 H 1.1280 0.8998 0.7148 0.040 Uiso 1 1 calc R . .
C108 C 1.0461(6) 0.88722(19) 0.6055(5) 0.034 Uani 1 1 d . . .
H108 H 1.0490 0.9080 0.5837 0.041 Uiso 1 1 calc R . .
C109 C 0.9961(6) 0.86188(17) 0.5617(5) 0.026 Uani 1 1 d . . .
H109 H 0.9651 0.8656 0.5096 0.031 Uiso 1 1 calc R . .
C110 C 0.7669(6) 0.84156(18) 0.3728(4) 0.023 Uani 1 1 d . . .
H11C H 0.8420 0.8524 0.3795 0.028 Uiso 1 1 calc R . .
H11D H 0.7068 0.8585 0.3623 0.028 Uiso 1 1 calc R . .
C111 C 0.7496(5) 0.81918(17) 0.3068(4) 0.018 Uani 1 1 d . . .
C112 C 0.7671(7) 0.83172(18) 0.2400(4) 0.031 Uani 1 1 d . . .
H112 H 0.7861 0.8539 0.2371 0.037 Uiso 1 1 calc R . .
C113 C 0.7571(7) 0.8122(2) 0.1786(5) 0.042 Uani 1 1 d . . .
H113 H 0.7697 0.8212 0.1335 0.051 Uiso 1 1 calc R . .
C114 C 0.7295(6) 0.7802(2) 0.1803(5) 0.034 Uani 1 1 d . . .
H114 H 0.7241 0.7669 0.1372 0.040 Uiso 1 1 calc R . .
C115 C 0.7095(6) 0.7670(2) 0.2465(5) 0.034 Uani 1 1 d . . .
H115 H 0.6905 0.7448 0.2487 0.040 Uiso 1 1 calc R . .
C116 C 0.7175(6) 0.78688(19) 0.3090(5) 0.033 Uani 1 1 d . . .
H116 H 0.7009 0.7783 0.3533 0.040 Uiso 1 1 calc R . .
C117 C 0.9175(6) 0.91873(18) 1.1396(5) 0.028 Uani 1 1 d . . .
H11E H 0.9111 0.9413 1.1209 0.033 Uiso 1 1 calc R . .
H11F H 0.9258 0.9195 1.1946 0.033 Uiso 1 1 calc R . .
C118 C 0.8074(6) 0.90061(18) 1.1031(4) 0.026 Uani 1 1 d . . .
C119 C 0.7127(6) 0.90396(17) 1.1373(4) 0.026 Uani 1 1 d . . .
H119 H 0.7191 0.9157 1.1826 0.031 Uiso 1 1 calc R . .
C120 C 0.6106(6) 0.88899(18) 1.1004(4) 0.027 Uani 1 1 d . . .
H120 H 0.5443 0.8915 1.1194 0.033 Uiso 1 1 calc R . .
C121 C 0.6041(6) 0.87050(17) 1.0365(4) 0.024 Uani 1 1 d . . .
C122 C 0.7042(5) 0.86676(17) 1.0084(4) 0.022 Uani 1 1 d . . .
C123 C 0.7040(5) 0.84787(17) 0.9457(4) 0.021 Uani 1 1 d . . .
C124 C 0.6024(6) 0.83241(18) 0.9097(5) 0.033 Uani 1 1 d . . .
H124 H 0.6004 0.8190 0.8673 0.040 Uiso 1 1 calc R . .
C125 C 0.5041(6) 0.83655(18) 0.9359(4) 0.031 Uani 1 1 d . . .
H125 H 0.4356 0.8260 0.9102 0.037 Uiso 1 1 calc R . .
C126 C 0.5023(6) 0.85487(19) 0.9959(4) 0.033 Uani 1 1 d . . .
H126 H 0.4329 0.8574 1.0114 0.040 Uiso 1 1 calc R . .
C127 C 1.0746(7) 0.88026(18) 1.1832(4) 0.028 Uani 1 1 d . . .
H12A H 1.0458 0.8845 1.2285 0.034 Uiso 1 1 calc R . .
H12B H 1.1585 0.8838 1.1969 0.034 Uiso 1 1 calc R . .
C128 C 1.0513(5) 0.84492(18) 1.1606(4) 0.021 Uani 1 1 d . . .
C129 C 1.0712(6) 0.82159(18) 1.2130(4) 0.027 Uani 1 1 d . . .
H129 H 1.0960 0.8271 1.2647 0.032 Uiso 1 1 calc R . .
C130 C 1.0557(7) 0.7894(2) 1.1919(5) 0.039 Uani 1 1 d . . .
H130 H 1.0702 0.7727 1.2284 0.046 Uiso 1 1 calc R . .
C131 C 1.0191(6) 0.7823(2) 1.1168(5) 0.033 Uani 1 1 d . . .
H131 H 1.0063 0.7606 1.1003 0.040 Uiso 1 1 calc R . .
C132 C 1.0010(6) 0.80739(17) 1.0657(5) 0.027 Uani 1 1 d . . .
H132 H 0.9778 0.8024 1.0136 0.032 Uiso 1 1 calc R . .
C133 C 1.0999(6) 0.92880(17) 1.1085(4) 0.023 Uani 1 1 d . . .
H13C H 1.1753 0.9190 1.1094 0.028 Uiso 1 1 calc R . .
H13D H 1.1114 0.9457 1.1479 0.028 Uiso 1 1 calc R . .
C134 C 1.0510(6) 0.94385(17) 1.0328(4) 0.023 Uani 1 1 d . . .
C135 C 1.0692(6) 0.9758(2) 1.0190(5) 0.033 Uani 1 1 d . . .
H135 H 1.1112 0.9892 1.0582 0.040 Uiso 1 1 calc R . .
C136 C 1.0265(7) 0.9884(2) 0.9483(5) 0.043 Uani 1 1 d . . .
H136 H 1.0399 1.0104 0.9380 0.051 Uiso 1 1 calc R . .
C137 C 0.9636(7) 0.96856(19) 0.8923(5) 0.039 Uani 1 1 d . . .
H137 H 0.9325 0.9766 0.8430 0.046 Uiso 1 1 calc R . .
C138 C 0.9476(6) 0.93669(18) 0.9102(4) 0.027 Uani 1 1 d . . .
H138 H 0.9063 0.9228 0.8719 0.032 Uiso 1 1 calc R . .
C139 C 0.8158(5) 0.82561(17) 0.8615(3) 0.021 Uani 1 1 d . . .
H13A H 0.7675 0.8061 0.8593 0.025 Uiso 1 1 calc R . .
H13B H 0.8961 0.8184 0.8679 0.025 Uiso 1 1 calc R . .
C140 C 0.7790(5) 0.84380(17) 0.7893(4) 0.024 Uani 1 1 d . . .
C141 C 0.6826(6) 0.83513(18) 0.7346(4) 0.031 Uani 1 1 d . . .
H141 H 0.6369 0.8174 0.7431 0.038 Uiso 1 1 calc R . .
C142 C 0.6520(7) 0.85226(18) 0.6666(4) 0.032 Uani 1 1 d . . .
H142 H 0.5859 0.8462 0.6291 0.039 Uiso 1 1 calc R . .
C143 C 0.7195(6) 0.87845(18) 0.6542(4) 0.027 Uani 1 1 d . . .
H143 H 0.6983 0.8903 0.6086 0.033 Uiso 1 1 calc R . .
C144 C 0.8160(6) 0.88700(18) 0.7078(4) 0.030 Uani 1 1 d . . .
H144 H 0.8619 0.9047 0.6993 0.036 Uiso 1 1 calc R . .
C145 C 0.8462(6) 0.86939(18) 0.7752(4) 0.027 Uani 1 1 d . . .
H145 H 0.9138 0.8750 0.8119 0.032 Uiso 1 1 calc R . .
C146 C 0.4656(5) 0.91378(18) 0.4741(4) 0.026 Uani 1 1 d . . .
H14A H 0.4525 0.9119 0.4189 0.031 Uiso 1 1 calc R . .
H14B H 0.4726 0.8916 0.4952 0.031 Uiso 1 1 calc R . .
C147 C 0.5752(6) 0.93105(16) 0.5036(3) 0.022 Uani 1 1 d . . .
C148 C 0.6719(6) 0.92649(19) 0.4731(5) 0.034 Uani 1 1 d . . .
H148 H 0.6638 0.9140 0.4286 0.041 Uiso 1 1 calc R . .
C149 C 0.7747(6) 0.93932(18) 0.5053(4) 0.032 Uani 1 1 d . . .
H149 H 0.8381 0.9359 0.4839 0.039 Uiso 1 1 calc R . .
C150 C 0.7875(6) 0.95818(16) 0.5724(4) 0.029 Uani 1 1 d . . .
C151 C 0.6864(5) 0.96373(17) 0.5977(4) 0.022 Uani 1 1 d . . .
C152 C 0.6925(5) 0.98413(17) 0.6607(4) 0.023 Uani 1 1 d . . .
C153 C 0.7942(6) 0.99836(19) 0.6995(5) 0.034 Uani 1 1 d . . .
H153 H 0.7968 1.0123 0.7411 0.041 Uiso 1 1 calc R . .
C154 C 0.8959(5) 0.99110(17) 0.6740(4) 0.030 Uani 1 1 d . . .
H154 H 0.9680 0.9990 0.7016 0.036 Uiso 1 1 calc R . .
C155 C 0.8905(6) 0.97318(18) 0.6113(4) 0.035 Uani 1 1 d . . .
H155 H 0.9575 0.9706 0.5931 0.042 Uiso 1 1 calc R . .
C156 C 0.3070(7) 0.95289(17) 0.4326(4) 0.033 Uani 1 1 d . . .
H15A H 0.2239 0.9480 0.4180 0.040 Uiso 1 1 calc R . .
H15B H 0.3377 0.9499 0.3876 0.040 Uiso 1 1 calc R . .
C157 C 0.3230(6) 0.98747(19) 0.4573(4) 0.028 Uani 1 1 d . . .
C158 C 0.2905(7) 1.01260(18) 0.4039(4) 0.030 Uani 1 1 d . . .
H158 H 0.2592 1.0078 0.3523 0.036 Uiso 1 1 calc R . .
C159 C 0.3053(7) 1.04442(18) 0.4287(5) 0.038 Uani 1 1 d . . .
H159 H 0.2878 1.0617 0.3935 0.045 Uiso 1 1 calc R . .
C160 C 0.3460(6) 1.0511(2) 0.5054(4) 0.032 Uani 1 1 d . . .
H160 H 0.3527 1.0728 0.5235 0.038 Uiso 1 1 calc R . .
C161 C 0.3761(6) 1.02529(17) 0.5540(4) 0.023 Uani 1 1 d . . .
H161 H 0.4056 1.0295 0.6060 0.028 Uiso 1 1 calc R . .
C162 C 0.2853(6) 0.90513(17) 0.5060(4) 0.029 Uani 1 1 d . . .
H16C H 0.2741 0.8882 0.4668 0.035 Uiso 1 1 calc R . .
H16D H 0.2100 0.9152 0.5042 0.035 Uiso 1 1 calc R . .
C163 C 0.3327(6) 0.89003(17) 0.5829(4) 0.029 Uani 1 1 d . . .
C164 C 0.3084(7) 0.8586(2) 0.5993(5) 0.042 Uani 1 1 d . . .
H164 H 0.2651 0.8451 0.5610 0.051 Uiso 1 1 calc R . .
C165 C 0.3460(6) 0.84726(18) 0.6695(5) 0.036 Uani 1 1 d . . .
H165 H 0.3317 0.8255 0.6815 0.044 Uiso 1 1 calc R . .
C166 C 0.4061(7) 0.8681(2) 0.7235(6) 0.049 Uani 1 1 d . . .
H166 H 0.4320 0.8608 0.7739 0.058 Uiso 1 1 calc R . .
C167 C 0.4290(6) 0.8993(2) 0.7053(5) 0.036 Uani 1 1 d . . .
H167 H 0.4714 0.9133 0.7432 0.043 Uiso 1 1 calc R . .
C168 C 0.5860(6) 1.00727(17) 0.7461(4) 0.026 Uani 1 1 d . . .
H16A H 0.5096 1.0174 0.7396 0.031 Uiso 1 1 calc R . .
H16B H 0.6439 1.0247 0.7531 0.031 Uiso 1 1 calc R . .
C169 C 0.6104(5) 0.98543(18) 0.8155(4) 0.025 Uani 1 1 d . . .
C170 C 0.6436(6) 0.95286(17) 0.8128(4) 0.029 Uani 1 1 d . . .
H170 H 0.6564 0.9439 0.7678 0.035 Uiso 1 1 calc R . .
C171 C 0.6573(6) 0.93408(18) 0.8775(4) 0.034 Uani 1 1 d . . .
H171 H 0.6783 0.9119 0.8768 0.040 Uiso 1 1 calc R . .
C172 C 0.6402(7) 0.9477(2) 0.9426(5) 0.038 Uani 1 1 d . . .
H172 H 0.6506 0.9348 0.9867 0.045 Uiso 1 1 calc R . .
C173 C 0.6085(7) 0.9795(2) 0.9445(5) 0.043 Uani 1 1 d . . .
H173 H 0.5983 0.9888 0.9898 0.051 Uiso 1 1 calc R . .
C174 C 0.5915(7) 0.9980(2) 0.8787(5) 0.040 Uani 1 1 d . . .
H174 H 0.5662 1.0198 0.8789 0.049 Uiso 1 1 calc R . .
Cl1 Cl 1.11885(14) 0.53056(4) 0.93557(9) 0.028 Uani 1 1 d . . .
Cl2 Cl 0.26476(13) 0.63948(4) 0.68599(10) 0.023 Uani 1 1 d . . .
Cl3 Cl 0.20920(13) 0.70115(4) 0.18937(9) 0.022 Uani 1 1 d . . .
Cl4 Cl 1.10495(13) 0.80560(4) 0.43367(10) 0.023 Uani 1 1 d . . .
Cl5 Cl 1.15595(13) 0.86682(4) 0.92993(9) 0.022 Uani 1 1 d . . .
Cl6 Cl 0.24440(13) 0.97026(4) 0.68913(9) 0.023 Uani 1 1 d . . .
Cl7 Cl 0.97620(15) 0.59785(5) 0.36553(11) 0.030 Uani 1 1 d . . .
Cl8 Cl 0.39741(15) 0.56879(5) 0.24734(10) 0.029 Uani 1 1 d . . .
Cl9 Cl 0.94384(15) 0.73529(4) 0.87148(9) 0.029 Uani 1 1 d . . .
Cl10 Cl 0.39350(14) 0.76143(4) 0.75932(9) 0.026 Uani 1 1 d . . .
Cl11 Cl 0.94823(15) 0.92811(5) 0.35385(10) 0.029 Uani 1 1 d . . .
Cl12 Cl 0.43343(14) 0.90474(4) 0.25661(9) 0.027 Uani 1 1 d . . .
N1 N 0.7626(5) 0.54595(14) 1.0460(3) 0.026 Uani 1 1 d . . .
N2 N 0.9942(5) 0.49857(15) 1.0908(3) 0.025 Uani 1 1 d . . .
N3 N 0.9666(5) 0.58513(15) 1.0041(3) 0.028 Uani 1 1 d . . .
N4 N 0.9696(5) 0.56047(17) 1.1428(4) 0.039 Uani 1 1 d . . .
N5 N 0.6147(5) 0.62117(14) 0.5642(3) 0.020 Uani 1 1 d . . .
N6 N 0.3769(5) 0.66798(14) 0.5288(3) 0.021 Uani 1 1 d . . .
N7 N 0.4029(5) 0.58248(14) 0.6128(3) 0.023 Uani 1 1 d . . .
N8 N 0.4007(5) 0.60649(15) 0.4757(3) 0.023 Uani 1 1 d . . .
N9 N 0.5586(5) 0.71431(14) 0.0725(3) 0.024 Uani 1 1 d . . .
N10 N 0.3404(5) 0.67038(14) 0.0299(3) 0.023 Uani 1 1 d . . .
N11 N 0.3730(4) 0.75676(13) 0.1317(3) 0.022 Uani 1 1 d . . .
N12 N 0.3425(5) 0.73492(14) -0.0104(3) 0.024 Uani 1 1 d . . .
N13 N 0.7597(4) 0.78574(14) 0.5554(3) 0.018 Uani 1 1 d . . .
N14 N 0.9605(4) 0.74679(14) 0.4970(3) 0.025 Uani 1 1 d . . .
N15 N 0.9887(5) 0.83135(14) 0.5897(3) 0.020 Uani 1 1 d . . .
N16 N 0.9736(5) 0.76890(15) 0.6409(4) 0.032 Uani 1 1 d . . .
N17 N 0.8036(5) 0.88288(14) 1.0438(3) 0.019 Uani 1 1 d . . .
N18 N 1.0151(5) 0.83926(14) 1.0868(3) 0.021 Uani 1 1 d . . .
N19 N 0.9888(5) 0.92440(15) 0.9806(3) 0.021 Uani 1 1 d . . .
N20 N 1.0217(5) 0.90378(15) 1.1242(3) 0.024 Uani 1 1 d . . .
N21 N 0.5831(5) 0.94933(14) 0.5644(3) 0.025 Uani 1 1 d . . .
N22 N 0.3653(5) 0.99491(15) 0.5307(3) 0.024 Uani 1 1 d . . .
N23 N 0.3927(5) 0.91005(15) 0.6357(4) 0.029 Uani 1 1 d . . .
N24 N 0.3641(5) 0.92943(14) 0.4914(3) 0.026 Uani 1 1 d . . .
O1 O 0.7734(4) 0.50924(12) 0.9298(3) 0.032 Uani 1 1 d . . .
O2 O 1.0032(4) 0.52221(12) 0.9408(3) 0.029 Uani 1 1 d . . .
O3 O 1.1663(4) 0.50286(13) 0.9068(3) 0.041 Uani 1 1 d . . .
O4 O 1.1120(4) 0.55744(12) 0.8846(3) 0.034 Uani 1 1 d . . .
O5 O 1.1843(4) 0.53844(13) 1.0094(3) 0.035 Uani 1 1 d . . .
O6 O 0.6076(4) 0.65845(12) 0.6798(3) 0.022 Uani 1 1 d . . .
O7 O 0.3846(4) 0.64461(12) 0.6830(3) 0.021 Uani 1 1 d . . .
O8 O 0.2009(4) 0.62918(13) 0.6124(3) 0.031 Uani 1 1 d . . .
O9 O 0.2616(5) 0.61516(14) 0.7397(3) 0.040 Uani 1 1 d . . .
O10 O 0.2215(4) 0.66950(14) 0.7074(3) 0.038 Uani 1 1 d . . .
O11 O 0.5531(4) 0.67802(12) 0.1898(3) 0.024 Uani 1 1 d . . .
O12 O 0.1434(4) 0.71064(12) 0.1149(3) 0.028 Uani 1 1 d . . .
O13 O 0.1561(4) 0.67445(12) 0.2176(3) 0.032 Uani 1 1 d . . .
O14 O 0.2228(4) 0.72761(13) 0.2412(3) 0.033 Uani 1 1 d . . .
O15 O 0.3230(4) 0.69004(11) 0.1824(3) 0.024 Uani 1 1 d . . .
O16 O 0.7631(4) 0.82478(12) 0.4430(2) 0.019 Uani 1 1 d . . .
O17 O 0.9838(4) 0.81035(12) 0.4345(3) 0.023 Uani 1 1 d . . .
O18 O 1.1500(4) 0.83595(13) 0.4179(3) 0.034 Uani 1 1 d . . .
O19 O 1.1100(5) 0.78267(13) 0.3759(3) 0.032 Uani 1 1 d . . .
O20 O 1.1649(4) 0.79388(12) 0.5065(3) 0.025 Uani 1 1 d . . .
O21 O 0.8074(4) 0.84525(11) 0.9270(3) 0.022 Uani 1 1 d . . .
O22 O 1.0396(4) 0.85745(12) 0.9342(3) 0.025 Uani 1 1 d . . .
O23 O 1.1445(5) 0.89125(12) 0.8730(3) 0.033 Uani 1 1 d . . .
O24 O 1.2117(4) 0.83862(12) 0.9103(3) 0.034 Uani 1 1 d . . .
O25 O 1.2145(4) 0.87903(12) 1.0021(3) 0.030 Uani 1 1 d . . .
O26 O 0.5891(4) 0.98855(12) 0.6795(3) 0.026 Uani 1 1 d . . .
O27 O 0.3640(4) 0.97591(12) 0.6883(3) 0.026 Uani 1 1 d . . .
O28 O 0.2403(5) 0.94744(13) 0.7462(3) 0.035 Uani 1 1 d . . .
O29 O 0.1942(5) 1.00079(13) 0.7032(3) 0.043 Uani 1 1 d . . .
O30 O 0.1850(4) 0.95747(12) 0.6163(3) 0.032 Uani 1 1 d . . .
O31 O 0.3538(6) 0.5714(3) 0.1706(4) 0.131 Uani 1 1 d . . .
O32 O 0.3473(7) 0.5935(3) 0.2766(6) 0.141 Uani 1 1 d . . .
O33 O 0.5171(5) 0.57260(19) 0.2742(4) 0.071 Uani 1 1 d . . .
O34 O 0.3601(11) 0.5421(3) 0.2677(7) 0.215 Uani 1 1 d . . .
O35 O 0.9068(7) 0.6252(2) 0.3561(5) 0.112 Uani 1 1 d . . .
O36 O 1.0509(6) 0.6008(2) 0.3203(3) 0.082 Uani 1 1 d . . .
O37 O 0.9102(12) 0.5725(3) 0.3439(5) 0.172 Uani 1 1 d . . .
O38 O 1.0298(5) 0.5974(2) 0.4434(4) 0.082 Uani 1 1 d . . .
O39 O 0.9961(7) 0.7089(2) 0.8390(5) 0.107 Uani 1 1 d . . .
O40 O 0.9794(5) 0.7358(2) 0.9507(3) 0.074 Uani 1 1 d . . .
O41 O 0.9881(6) 0.76367(17) 0.8476(4) 0.079 Uani 1 1 d . . .
O42 O 0.8225(5) 0.7346(2) 0.8450(4) 0.080 Uani 1 1 d . . .
O43 O 0.5001(6) 0.7763(2) 0.7744(4) 0.097 Uani 1 1 d . . .
O44 O 0.3439(4) 0.76145(18) 0.6799(3) 0.053 Uani 1 1 d . . .
O45 O 0.4161(8) 0.72917(17) 0.7866(5) 0.093 Uani 1 1 d . . .
O46 O 0.3168(6) 0.77620(18) 0.7980(3) 0.071 Uani 1 1 d . . .
O47 O 0.9345(6) 0.89701(15) 0.3217(4) 0.058 Uani 1 1 d . . .
O48 O 0.9975(4) 0.92569(13) 0.4331(3) 0.032 Uani 1 1 d . . .
O49 O 0.8394(5) 0.94469(19) 0.3422(4) 0.070 Uani 1 1 d . . .
O50 O 1.0201(5) 0.94715(15) 0.3205(3) 0.050 Uani 1 1 d . . .
O51 O 0.5481(5) 0.8934(2) 0.2716(4) 0.083 Uani 1 1 d . . .
O52 O 0.3883(4) 0.90565(16) 0.1765(3) 0.045 Uani 1 1 d . . .
O53 O 0.4359(8) 0.93612(17) 0.2910(4) 0.086 Uani 1 1 d . . .
O54 O 0.3684(5) 0.88324(15) 0.2888(3) 0.049 Uani 1 1 d . . .
Zn1 Zn 0.92237(6) 0.538151(19) 1.02926(4) 0.024 Uani 1 1 d . . .
Zn2 Zn 0.45423(6) 0.62837(2) 0.58849(4) 0.020 Uani 1 1 d . . .
Zn3 Zn 0.39980(6) 0.709504(18) 0.09780(4) 0.020 Uani 1 1 d . . .
Zn4 Zn 0.91624(6) 0.792773(18) 0.52894(4) 0.019 Uani 1 1 d . . .
Zn5 Zn 0.96106(6) 0.877786(19) 1.01719(4) 0.018 Uani 1 1 d . . .
Zn6 Zn 0.42941(6) 0.955513(19) 0.59775(4) 0.022 Uani 1 1 d . . .

loop_
_atom_site_aniso_label
_atom_site_aniso_U_11
_atom_site_aniso_U_22
_atom_site_aniso_U_33
_atom_site_aniso_U_23
_atom_site_aniso_U_13
_atom_site_aniso_U_12
C1 0.026 0.029 0.027 0.011 0.006 -0.001
C2 0.035 0.026 0.040 0.000 -0.003 0.000
C3 0.034 0.044 0.062 0.016 0.025 0.000
C4 0.029 0.042 0.040 0.004 0.016 -0.006
C5 0.040 0.034 0.024 0.016 0.016 -0.002
C6 0.026 0.021 0.037 0.007 0.006 -0.004
C7 0.038 0.032 0.038 0.006 0.020 0.003
C8 0.055 0.029 0.042 0.007 0.036 0.001
C9 0.042 0.026 0.015 0.005 -0.001 0.013
C10 0.041 0.026 0.036 -0.010 0.007 0.002
C11 0.034 0.052 0.044 -0.007 -0.001 0.010
C12 0.028 0.027 0.039 -0.018 0.014 0.002
C13 0.030 0.042 0.061 -0.012 0.028 -0.005
C14 0.044 0.029 0.054 -0.016 0.026 -0.008
C15 0.047 0.035 0.089 -0.004 0.035 -0.006
C16 0.038 0.027 0.048 0.006 0.008 0.014
C17 0.049 0.055 0.027 0.001 0.002 0.021
C18 0.023 0.040 0.022 -0.004 0.005 -0.004
C19 0.027 0.050 0.010 0.010 0.006 -0.001
C20 0.036 0.032 0.037 0.012 0.011 -0.004
C21 0.029 0.038 0.035 0.006 0.002 -0.004
C22 0.022 0.020 0.034 -0.004 0.011 0.006
C23 0.049 0.018 0.021 -0.007 0.017 0.004
C24 0.023 0.017 0.040 -0.003 0.002 0.003
C25 0.045 0.044 0.022 -0.012 0.013 -0.003
C26 0.034 0.049 0.027 -0.002 0.007 0.006
C27 0.030 0.027 0.045 0.001 0.020 0.008
C28 0.037 0.030 0.038 0.013 0.007 0.006
C29 0.036 0.032 0.037 -0.001 0.013 -0.003
C30 0.022 0.022 0.025 0.001 0.009 -0.005
C31 0.023 0.030 0.031 0.006 0.001 -0.006
C32 0.031 0.020 0.040 0.011 0.000 -0.011
C33 0.015 0.029 0.042 0.012 0.002 -0.006
C34 0.018 0.023 0.034 0.008 0.011 0.002
C35 0.023 0.021 0.019 0.006 0.006 0.000
C36 0.045 0.020 0.029 0.008 0.014 0.006
C37 0.023 0.030 0.024 0.007 0.010 0.014
C38 0.037 0.030 0.019 0.001 0.016 0.005
C39 0.025 0.039 0.036 -0.007 0.010 0.006
C40 0.055 0.030 0.014 -0.008 -0.003 0.010
C41 0.024 0.032 0.018 0.008 0.011 0.008
C42 0.028 0.048 0.027 0.006 0.003 0.008
C43 0.030 0.034 0.044 0.009 0.012 0.004
C44 0.022 0.026 0.027 0.017 0.005 0.004
C45 0.019 0.026 0.026 0.003 0.005 0.002
C46 0.022 0.038 0.023 -0.007 0.002 -0.014
C47 0.022 0.026 0.049 -0.013 0.011 -0.001
C48 0.030 0.016 0.071 -0.014 0.013 -0.005
C49 0.031 0.031 0.060 -0.011 0.022 0.006
C50 0.030 0.025 0.039 0.001 0.013 0.012
C51 0.020 0.036 0.025 0.005 0.007 0.003
C52 0.021 0.026 0.025 -0.008 0.000 0.005
C53 0.014 0.026 0.028 0.001 -0.006 -0.002
C54 0.021 0.025 0.026 -0.007 0.011 0.004
C55 0.030 0.034 0.038 0.006 0.012 0.010
C56 0.041 0.038 0.048 0.016 0.014 -0.001
C57 0.057 0.036 0.027 0.003 0.019 0.004
C58 0.041 0.046 0.019 -0.003 0.009 -0.009
C59 0.035 0.028 0.025 0.008 0.007 -0.010
C60 0.033 0.022 0.021 -0.005 0.007 -0.010
C61 0.056 0.026 0.022 0.000 0.021 -0.012
C62 0.037 0.035 0.027 -0.002 0.015 -0.005
C63 0.028 0.030 0.031 -0.014 0.006 -0.005
C64 0.033 0.031 0.009 0.002 0.010 0.002
C65 0.025 0.024 0.025 -0.004 0.008 0.000
C66 0.028 0.031 0.019 -0.008 0.014 0.002
C67 0.028 0.037 0.039 -0.001 0.024 -0.006
C68 0.022 0.035 0.044 0.007 0.020 0.001
C69 0.058 0.032 0.023 0.001 -0.006 -0.016
C70 0.027 0.029 0.022 -0.004 0.003 -0.011
C71 0.033 0.042 0.033 -0.007 0.004 -0.019
C72 0.048 0.030 0.033 -0.008 0.005 -0.003
C73 0.035 0.023 0.040 -0.002 0.015 -0.003
C74 0.022 0.024 0.028 0.000 0.005 0.000
C75 0.035 0.025 0.033 0.002 0.001 -0.006
C76 0.014 0.037 0.037 0.000 0.007 -0.008
C77 0.026 0.028 0.058 0.008 0.021 0.002
C78 0.034 0.027 0.044 -0.001 0.012 -0.005
C79 0.031 0.037 0.030 -0.011 0.007 -0.013
C80 0.022 0.035 0.038 0.000 0.007 -0.003
C81 0.045 0.022 0.017 -0.001 0.010 0.002
C82 0.029 0.025 0.015 0.007 0.008 -0.002
C83 0.024 0.030 0.030 -0.007 0.005 -0.003
C84 0.037 0.052 0.030 0.013 0.004 -0.003
C85 0.039 0.033 0.028 -0.005 0.013 -0.002
C86 0.034 0.034 0.023 0.005 0.004 0.006
C87 0.028 0.030 0.023 0.007 0.010 0.005
C88 0.030 0.040 0.030 0.018 0.006 -0.011
C89 0.027 0.031 0.024 -0.005 0.001 -0.010
C90 0.038 0.019 0.028 -0.003 0.017 -0.004
C91 0.034 0.027 0.029 -0.004 0.022 -0.005
C92 0.022 0.026 0.029 -0.011 0.014 -0.008
C93 0.016 0.013 0.026 -0.008 0.002 -0.005
C94 0.019 0.014 0.023 -0.008 0.006 -0.005
C95 0.018 0.025 0.030 -0.007 0.009 0.000
C96 0.021 0.040 0.046 -0.005 0.017 -0.011
C97 0.034 0.030 0.036 -0.007 0.017 -0.004
C98 0.028 0.039 0.039 0.017 0.006 -0.007
C99 0.016 0.031 0.042 0.002 0.009 -0.007
C100 0.024 0.034 0.054 0.010 0.017 0.004
C101 0.036 0.024 0.093 0.008 0.030 0.009
C102 0.023 0.033 0.107 -0.008 0.031 -0.002
C103 0.017 0.019 0.051 -0.008 0.009 -0.004
C104 0.043 0.047 0.037 -0.007 0.003 -0.006
C105 0.011 0.034 0.024 -0.002 0.005 -0.004
C106 0.038 0.044 0.026 -0.013 0.019 0.003
C107 0.037 0.039 0.028 -0.012 0.013 -0.006
C108 0.033 0.028 0.040 0.003 0.007 -0.001
C109 0.026 0.023 0.032 0.002 0.014 -0.003
C110 0.033 0.027 0.012 0.001 0.010 0.002
C111 0.020 0.014 0.020 0.001 0.005 0.004
C112 0.061 0.015 0.018 0.001 0.014 -0.010
C113 0.048 0.039 0.039 -0.005 0.008 0.006
C114 0.027 0.039 0.034 -0.001 0.004 -0.003
C115 0.030 0.036 0.038 -0.008 0.016 0.004
C116 0.025 0.030 0.045 -0.011 0.009 -0.003
C117 0.020 0.026 0.040 -0.009 0.011 -0.002
C118 0.025 0.029 0.024 0.002 0.010 0.001
C119 0.023 0.025 0.028 0.007 0.005 0.008
C120 0.028 0.032 0.026 0.008 0.015 0.009
C121 0.022 0.023 0.031 0.011 0.015 -0.001
C122 0.016 0.024 0.027 0.016 0.006 0.002
C123 0.018 0.027 0.019 -0.001 0.009 -0.003
C124 0.020 0.027 0.044 0.009 -0.010 -0.016
C125 0.026 0.031 0.034 0.013 0.006 0.001
C126 0.014 0.039 0.045 0.022 0.005 -0.008
C127 0.047 0.022 0.012 0.007 0.001 0.005
C128 0.016 0.023 0.025 -0.010 0.006 0.002
C129 0.032 0.028 0.019 0.011 0.004 0.009
C130 0.047 0.032 0.036 0.007 0.008 0.006
C131 0.032 0.030 0.037 0.008 0.008 0.004
C132 0.026 0.018 0.040 -0.006 0.014 0.006
C133 0.028 0.023 0.021 0.002 0.010 -0.009
C134 0.023 0.020 0.028 0.001 0.008 -0.002
C135 0.030 0.028 0.038 0.010 0.000 0.003
C136 0.046 0.038 0.045 0.007 0.014 -0.008
C137 0.043 0.028 0.044 0.018 0.010 0.005
C138 0.038 0.024 0.022 0.017 0.013 0.010
C139 0.021 0.026 0.015 -0.006 0.001 -0.007
C140 0.020 0.020 0.032 -0.003 0.009 0.005
C141 0.036 0.030 0.027 -0.007 0.005 -0.003
C142 0.039 0.029 0.030 -0.003 0.009 0.001
C143 0.025 0.031 0.026 0.001 0.006 0.006
C144 0.025 0.029 0.035 0.010 0.005 0.006
C145 0.025 0.037 0.024 0.003 0.015 -0.007
C146 0.025 0.037 0.016 -0.010 0.005 0.005
C147 0.037 0.018 0.010 -0.001 0.005 0.003
C148 0.042 0.031 0.035 0.005 0.021 0.011
C149 0.037 0.035 0.026 0.007 0.011 0.001
C150 0.029 0.019 0.043 0.005 0.015 0.001
C151 0.028 0.027 0.012 -0.002 0.006 -0.006
C152 0.017 0.031 0.020 0.005 0.002 -0.001
C153 0.032 0.029 0.036 0.011 -0.001 0.001
C154 0.015 0.031 0.042 0.016 0.002 -0.010
C155 0.030 0.031 0.041 0.015 0.004 -0.008
C156 0.051 0.025 0.013 -0.006 -0.014 0.009
C157 0.034 0.033 0.016 -0.001 0.008 0.000
C158 0.039 0.026 0.025 0.004 0.006 0.004
C159 0.051 0.019 0.038 0.005 0.002 0.006
C160 0.039 0.029 0.026 0.003 0.006 0.005
C161 0.021 0.023 0.021 -0.005 -0.003 0.001
C162 0.024 0.029 0.029 -0.006 -0.001 0.001
C163 0.027 0.023 0.038 -0.006 0.010 0.005
C164 0.040 0.034 0.063 -0.001 0.035 0.011
C165 0.023 0.022 0.067 0.011 0.018 0.007
C166 0.039 0.036 0.072 0.013 0.018 0.015
C167 0.013 0.049 0.048 0.013 0.011 0.009
C168 0.038 0.023 0.017 -0.003 0.009 0.006
C169 0.016 0.027 0.029 0.004 0.002 0.000
C170 0.032 0.022 0.035 -0.002 0.012 -0.002
C171 0.038 0.030 0.038 0.003 0.017 0.009
C172 0.043 0.038 0.036 0.016 0.017 0.002
C173 0.061 0.036 0.034 -0.003 0.016 -0.008
C174 0.041 0.042 0.043 -0.009 0.018 -0.010
Cl1 0.032 0.029 0.023 -0.002 0.007 0.006
Cl2 0.023 0.025 0.022 -0.003 0.009 0.001
Cl3 0.021 0.028 0.017 -0.001 0.002 -0.002
Cl4 0.020 0.024 0.025 0.003 0.007 0.000
Cl5 0.023 0.025 0.019 -0.004 0.008 0.000
Cl6 0.030 0.021 0.019 -0.003 0.005 0.003
Cl7 0.033 0.031 0.026 -0.001 0.011 0.003
Cl8 0.042 0.025 0.023 -0.001 0.012 -0.001
Cl9 0.036 0.032 0.019 0.001 0.011 -0.002
Cl10 0.033 0.029 0.017 -0.001 0.011 -0.003
Cl11 0.036 0.031 0.023 -0.003 0.009 -0.005
Cl12 0.030 0.029 0.023 0.001 0.007 -0.001
N1 0.036 0.018 0.024 0.003 0.006 0.008
N2 0.030 0.030 0.015 0.007 0.007 0.005
N3 0.022 0.029 0.032 -0.014 0.003 -0.005
N4 0.036 0.043 0.036 -0.013 0.006 0.013
N5 0.018 0.016 0.026 0.002 0.007 -0.002
N6 0.018 0.025 0.017 0.001 0.001 0.006
N7 0.024 0.024 0.022 0.008 0.008 0.010
N8 0.023 0.026 0.018 0.003 0.003 0.006
N9 0.024 0.029 0.019 -0.007 0.004 -0.009
N10 0.028 0.018 0.022 -0.002 0.006 -0.003
N11 0.015 0.018 0.035 0.001 0.007 -0.003
N12 0.031 0.023 0.017 0.000 0.006 -0.005
N13 0.020 0.026 0.007 -0.003 0.002 -0.008
N14 0.014 0.023 0.041 0.008 0.010 0.002
N15 0.020 0.025 0.018 0.008 0.009 -0.006
N16 0.028 0.029 0.035 0.015 0.001 -0.011
N17 0.025 0.017 0.016 -0.001 0.007 0.004
N18 0.024 0.021 0.017 -0.001 0.005 0.006
N19 0.023 0.025 0.014 0.006 0.004 0.007
N20 0.019 0.025 0.023 -0.001 -0.003 0.003
N21 0.032 0.017 0.024 0.001 0.005 0.001
N22 0.018 0.030 0.023 0.004 0.004 0.002
N23 0.019 0.026 0.042 -0.004 0.004 0.005
N24 0.027 0.024 0.021 -0.001 -0.005 0.004
O1 0.026 0.031 0.036 -0.013 0.004 -0.002
O2 0.028 0.034 0.025 -0.004 0.011 0.000
O3 0.050 0.040 0.032 -0.012 0.009 0.018
O4 0.039 0.031 0.033 0.011 0.010 0.005
O5 0.031 0.044 0.026 -0.007 -0.002 0.011
O6 0.018 0.023 0.024 -0.008 0.001 0.004
O7 0.019 0.025 0.019 0.000 0.007 -0.001
O8 0.025 0.040 0.028 -0.016 0.007 -0.006
O9 0.054 0.037 0.039 0.016 0.027 -0.002
O10 0.038 0.039 0.037 -0.015 0.010 0.008
O11 0.022 0.033 0.016 0.005 0.005 0.003
O12 0.021 0.038 0.020 0.003 -0.004 0.000
O13 0.036 0.036 0.023 0.009 0.010 -0.010
O14 0.030 0.044 0.023 -0.008 0.002 0.007
O15 0.020 0.026 0.026 0.005 0.009 0.007
O16 0.015 0.026 0.014 0.000 0.002 -0.002
O17 0.019 0.028 0.024 0.006 0.009 0.004
O18 0.031 0.027 0.045 0.008 0.013 -0.010
O19 0.045 0.031 0.020 0.004 0.006 0.014
O20 0.016 0.030 0.026 0.004 -0.002 -0.003
O21 0.020 0.019 0.029 0.000 0.007 0.000
O22 0.021 0.035 0.022 -0.005 0.013 0.002
O23 0.048 0.026 0.030 0.007 0.015 -0.006
O24 0.028 0.037 0.037 -0.006 0.006 0.011
O25 0.034 0.028 0.023 -0.007 -0.005 0.001
O26 0.027 0.029 0.023 -0.011 0.005 0.001
O27 0.021 0.032 0.025 -0.005 0.007 -0.007
O28 0.052 0.036 0.021 0.007 0.019 -0.007
O29 0.051 0.032 0.042 -0.014 0.006 0.012
O30 0.039 0.031 0.026 -0.009 0.006 -0.002
O31 0.056 0.293 0.047 0.038 0.018 0.025
O32 0.068 0.184 0.158 -0.133 0.003 0.035
O33 0.027 0.120 0.067 0.038 0.011 0.005
O34 0.189 0.156 0.214 0.130 -0.119 -0.089
O35 0.105 0.117 0.120 0.038 0.037 0.094
O36 0.095 0.137 0.024 0.002 0.036 -0.019
O37 0.295 0.125 0.090 -0.005 0.033 -0.143
O38 0.037 0.185 0.029 0.022 0.015 0.047
O39 0.075 0.098 0.123 -0.074 -0.026 0.043
O40 0.038 0.169 0.017 -0.018 0.008 -0.027
O41 0.092 0.072 0.074 0.040 0.020 -0.024
O42 0.034 0.144 0.060 -0.028 0.008 0.000
O43 0.079 0.160 0.046 -0.003 0.002 -0.074
O44 0.029 0.109 0.019 -0.007 0.000 -0.015
O45 0.180 0.035 0.082 0.020 0.066 0.025
O46 0.080 0.097 0.042 -0.011 0.026 0.064
O47 0.101 0.029 0.056 -0.016 0.042 -0.029
O48 0.035 0.040 0.020 -0.010 0.006 0.004
O49 0.057 0.109 0.042 0.023 0.011 0.048
O50 0.067 0.053 0.036 -0.009 0.025 -0.040
O51 0.018 0.184 0.041 0.025 -0.003 0.009
O52 0.028 0.080 0.025 0.013 0.000 0.017
O53 0.181 0.038 0.062 -0.018 0.075 -0.037
O54 0.048 0.065 0.036 0.003 0.017 -0.015
Zn1 0.028 0.023 0.020 -0.002 0.002 0.006
Zn2 0.019 0.022 0.019 -0.001 0.006 0.002
Zn3 0.023 0.018 0.019 0.000 0.003 -0.003
Zn4 0.018 0.021 0.017 0.004 0.000 -0.006
Zn5 0.021 0.020 0.015 -0.001 0.004 0.002
Zn6 0.026 0.021 0.018 0.000 0.003 0.002

loop_
_atom_type_symbol
_atom_type_description
_atom_type_scat_dispersion_real
_atom_type_scat_dispersion_imag
_atom_type_scat_source
C C 0.0033 0.0016 'International Tables Vol C Tables 4.2.6.8 and 6.1.1.4'
H H 0.0000 0.0000 'International Tables Vol C Tables 4.2.6.8 and 6.1.1.4'
N N 0.0061 0.0033 'International Tables Vol C Tables 4.2.6.8 and 6.1.1.4'
O O 0.0106 0.0060 'International Tables Vol C Tables 4.2.6.8 and 6.1.1.4'
Zn Zn 0.2839 1.4301 'International Tables Vol C Tables 4.2.6.8 and 6.1.1.4'
Cl Cl 0.1484 0.1585 'International Tables Vol C Tables 4.2.6.8 and 6.1.1.4'

loop_
_geom_angle_atom_site_label_1
_geom_angle_atom_site_label_2
_geom_angle_atom_site_label_3
_geom_angle
_geom_angle_site_symmetry_1
_geom_angle_site_symmetry_3
_geom_angle_publ_flag
O1 C1 C2 126.3(7) . . ?
O1 C1 C6 114.9(6) . . ?
C2 C1 C6 118.8(6) . . ?
C1 C2 C3 121.5(8) . . ?
C1 C2 H2 119.3 . . ?
C3 C2 H2 119.3 . . ?
C4 C3 C2 119.8(8) . . ?
C4 C3 H3 120.1 . . ?
C2 C3 H3 120.1 . . ?
C3 C4 C5 120.6(7) . . ?
C3 C4 H4 119.7 . . ?
C5 C4 H4 119.7 . . ?
C4 C5 C6 120.7(7) . . ?
C4 C5 C7 123.1(7) . . ?
C6 C5 C7 116.2(7) . . ?
N1 C6 C1 118.2(6) . . ?
N1 C6 C5 123.2(7) . . ?
C1 C6 C5 118.6(6) . . ?
C8 C7 C5 120.1(7) . . ?
C8 C7 H7 120.0 . . ?
C5 C7 H7 120.0 . . ?
C9 C8 C7 118.9(8) . . ?
C9 C8 H8 120.6 . . ?
C7 C8 H8 120.6 . . ?
N1 C9 C8 125.2(7) . . ?
N1 C9 C10 115.4(7) . . ?
C8 C9 C10 119.3(7) . . ?
N4 C10 C9 112.8(6) . . ?
N4 C10 H10A 109.0 . . ?
C9 C10 H10A 109.0 . . ?
N4 C10 H10B 109.0 . . ?
C9 C10 H10B 109.0 . . ?
H10A C10 H10B 107.8 . . ?
C12 C11 N4 109.5(6) . . ?
C12 C11 H11A 109.8 . . ?
N4 C11 H11A 109.8 . . ?
C12 C11 H11B 109.8 . . ?
N4 C11 H11B 109.8 . . ?
H11A C11 H11B 108.2 . . ?
N3 C12 C13 119.7(8) . . ?
N3 C12 C11 116.5(7) . . ?
C13 C12 C11 123.8(7) . . ?
C14 C13 C12 121.8(8) . . ?
C14 C13 H13 119.1 . . ?
C12 C13 H13 119.1 . . ?
C13 C14 C15 119.1(8) . . ?
C13 C14 H14 120.5 . . ?
C15 C14 H14 120.5 . . ?
C16 C15 C14 119.9(9) . . ?
C16 C15 H15 120.0 . . ?
C14 C15 H15 120.0 . . ?
N3 C16 C15 120.9(9) . . ?
N3 C16 H16 119.6 . . ?
C15 C16 H16 119.6 . . ?
N4 C17 C18 114.1(7) . . ?
N4 C17 H17A 108.7 . . ?
C18 C17 H17A 108.7 . . ?
N4 C17 H17B 108.7 . . ?
C18 C17 H17B 108.7 . . ?
H17A C17 H17B 107.6 . . ?
N2 C18 C19 120.7(7) . . ?
N2 C18 C17 119.1(7) . . ?
C19 C18 C17 120.0(7) . . ?
C20 C19 C18 121.9(7) . . ?
C20 C19 H19 119.1 . . ?
C18 C19 H19 119.1 . . ?
C19 C20 C21 117.0(7) . . ?
C19 C20 H20 121.5 . . ?
C21 C20 H20 121.5 . . ?
C22 C21 C20 118.3(8) . . ?
C22 C21 H21 120.8 . . ?
C20 C21 H21 120.8 . . ?
N2 C22 C21 123.0(8) . . ?
N2 C22 H22 118.5 . . ?
C21 C22 H22 118.5 . . ?
O1 C23 C24 112.1(5) . . ?
O1 C23 H23A 109.2 . . ?
C24 C23 H23A 109.2 . . ?
O1 C23 H23B 109.2 . . ?
C24 C23 H23B 109.2 . . ?
H23A C23 H23B 107.9 . . ?
C25 C24 C29 116.3(7) . . ?
C25 C24 C23 120.2(7) . . ?
C29 C24 C23 123.3(7) . . ?
C26 C25 C24 121.5(8) . . ?
C26 C25 H25 119.2 . . ?
C24 C25 H25 119.2 . . ?
C27 C26 C25 118.8(8) . . ?
C27 C26 H26 120.6 . . ?
C25 C26 H26 120.6 . . ?
C28 C27 C26 122.9(8) . . ?
C28 C27 H27 118.6 . . ?
C26 C27 H27 118.6 . . ?
C27 C28 C29 118.1(7) . . ?
C27 C28 H28 120.9 . . ?
C29 C28 H28 120.9 . . ?
C28 C29 C24 122.3(7) . . ?
C28 C29 H29 118.9 . . ?
C24 C29 H29 118.9 . . ?
C31 C30 O6 125.3(7) . . ?
C31 C30 C35 121.2(6) . . ?
O6 C30 C35 113.4(6) . . ?
C30 C31 C32 118.0(7) . . ?
C30 C31 H31 121.0 . . ?
C32 C31 H31 121.0 . . ?
C33 C32 C31 122.9(7) . . ?
C33 C32 H32 118.5 . . ?
C31 C32 H32 118.5 . . ?
C32 C33 C34 120.4(7) . . ?
C32 C33 H33 119.8 . . ?
C34 C33 H33 119.8 . . ?
C33 C34 C36 124.7(7) . . ?
C33 C34 C35 118.2(7) . . ?
C36 C34 C35 117.1(7) . . ?
N5 C35 C30 119.7(6) . . ?
N5 C35 C34 121.0(6) . . ?
C30 C35 C34 119.3(6) . . ?
C37 C36 C34 121.0(7) . . ?
C37 C36 H36 119.5 . . ?
C34 C36 H36 119.5 . . ?
C36 C37 C38 120.8(7) . . ?
C36 C37 H37 119.6 . . ?
C38 C37 H37 119.6 . . ?
N5 C38 C37 118.6(7) . . ?
N5 C38 C39 119.5(6) . . ?
C37 C38 C39 121.7(7) . . ?
C38 C39 N8 112.0(6) . . ?
C38 C39 H39A 109.2 . . ?
N8 C39 H39A 109.2 . . ?
C38 C39 H39B 109.2 . . ?
N8 C39 H39B 109.2 . . ?
H39A C39 H39B 107.9 . . ?
N8 C40 C41 112.1(6) . . ?
N8 C40 H40A 109.2 . . ?
C41 C40 H40A 109.2 . . ?
N8 C40 H40B 109.2 . . ?
C41 C40 H40B 109.2 . . ?
H40A C40 H40B 107.9 . . ?
C42 C41 N6 121.2(7) . . ?
C42 C41 C40 120.8(7) . . ?
N6 C41 C40 117.8(6) . . ?
C41 C42 C43 118.4(8) . . ?
C41 C42 H42 120.8 . . ?
C43 C42 H42 120.8 . . ?
C44 C43 C42 120.3(8) . . ?
C44 C43 H43 119.9 . . ?
C42 C43 H43 119.9 . . ?
C43 C44 C45 119.6(8) . . ?
C43 C44 H44 120.2 . . ?
C45 C44 H44 120.2 . . ?
N6 C45 C44 122.2(7) . . ?
N6 C45 H45 118.9 . . ?
C44 C45 H45 118.9 . . ?
N8 C46 C47 108.3(6) . . ?
N8 C46 H46A 110.0 . . ?
C47 C46 H46A 110.0 . . ?
N8 C46 H46B 110.0 . . ?
C47 C46 H46B 110.0 . . ?
H46A C46 H46B 108.4 . . ?
N7 C47 C48 122.6(8) . . ?
N7 C47 C46 116.0(7) . . ?
C48 C47 C46 121.3(7) . . ?
C47 C48 C49 117.9(8) . . ?
C47 C48 H48 121.0 . . ?
C49 C48 H48 121.0 . . ?
C50 C49 C48 119.3(8) . . ?
C50 C49 H49 120.3 . . ?
C48 C49 H49 120.3 . . ?
C49 C50 C51 117.9(8) . . ?
C49 C50 H50 121.0 . . ?
C51 C50 H50 121.0 . . ?
N7 C51 C50 124.4(8) . . ?
N7 C51 H51 117.8 . . ?
C50 C51 H51 117.8 . . ?
O6 C52 C53 112.3(6) . . ?
O6 C52 H52A 109.1 . . ?
C53 C52 H52A 109.1 . . ?
O6 C52 H52B 109.1 . . ?
C53 C52 H52B 109.1 . . ?
H52A C52 H52B 107.9 . . ?
C58 C53 C54 120.5(7) . . ?
C58 C53 C52 117.4(7) . . ?
C54 C53 C52 122.0(6) . . ?
C53 C54 C55 120.1(6) . . ?
C53 C54 H54 119.9 . . ?
C55 C54 H54 119.9 . . ?
C54 C55 C56 120.9(7) . . ?
C54 C55 H55 119.6 . . ?
C56 C55 H55 119.6 . . ?
C57 C56 C55 117.8(8) . . ?
C57 C56 H56 121.1 . . ?
C55 C56 H56 121.1 . . ?
C56 C57 C58 122.1(7) . . ?
C56 C57 H57 118.9 . . ?
C58 C57 H57 118.9 . . ?
C53 C58 C57 118.6(8) . . ?
C53 C58 H58 120.7 . . ?
C57 C58 H58 120.7 . . ?
C60 C59 N12 114.0(6) . . ?
C60 C59 H59A 108.7 . . ?
N12 C59 H59A 108.7 . . ?
C60 C59 H59B 108.7 . . ?
N12 C59 H59B 108.7 . . ?
H59A C59 H59B 107.6 . . ?
N9 C60 C61 120.5(7) . . ?
N9 C60 C59 116.8(6) . . ?
C61 C60 C59 122.4(7) . . ?
C62 C61 C60 121.8(7) . . ?
C62 C61 H61 119.1 . . ?
C60 C61 H61 119.1 . . ?
C61 C62 C63 119.3(7) . . ?
C61 C62 H62 120.3 . . ?
C63 C62 H62 120.3 . . ?
C64 C63 C68 120.4(7) . . ?
C64 C63 C62 116.6(7) . . ?
C68 C63 C62 123.0(7) . . ?
N9 C64 C63 122.9(6) . . ?
N9 C64 C65 119.6(6) . . ?
C63 C64 C65 117.6(6) . . ?
C66 C65 O11 126.1(6) . . ?
C66 C65 C64 121.4(6) . . ?
O11 C65 C64 112.5(6) . . ?
C65 C66 C67 121.4(7) . . ?
C65 C66 H66 119.3 . . ?
C67 C66 H66 119.3 . . ?
C68 C67 C66 118.0(7) . . ?
C68 C67 H67 121.0 . . ?
C66 C67 H67 121.0 . . ?
C67 C68 C63 121.1(6) . . ?
C67 C68 H68 119.4 . . ?
C63 C68 H68 119.4 . . ?
C70 C69 N12 112.6(6) . . ?
C70 C69 H69A 109.1 . . ?
N12 C69 H69A 109.1 . . ?
C70 C69 H69B 109.1 . . ?
N12 C69 H69B 109.1 . . ?
H69A C69 H69B 107.8 . . ?
N10 C70 C71 120.2(7) . . ?
N10 C70 C69 120.3(6) . . ?
C71 C70 C69 119.5(7) . . ?
C72 C71 C70 118.2(7) . . ?
C72 C71 H71 120.9 . . ?
C70 C71 H71 120.9 . . ?
C71 C72 C73 120.2(7) . . ?
C71 C72 H72 119.9 . . ?
C73 C72 H72 119.9 . . ?
C72 C73 C74 120.1(7) . . ?
C72 C73 H73 119.9 . . ?
C74 C73 H73 119.9 . . ?
N10 C74 C73 121.2(7) . . ?
N10 C74 H74 119.4 . . ?
C73 C74 H74 119.4 . . ?
N12 C75 C76 108.7(6) . . ?
N12 C75 H75A 110.0 . . ?
C76 C75 H75A 110.0 . . ?
N12 C75 H75B 110.0 . . ?
C76 C75 H75B 110.0 . . ?
H75A C75 H75B 108.3 . . ?
N11 C76 C77 121.7(7) . . ?
N11 C76 C75 116.1(7) . . ?
C77 C76 C75 122.1(7) . . ?
C76 C77 C78 118.7(7) . . ?
C76 C77 H77 120.7 . . ?
C78 C77 H77 120.7 . . ?
C79 C78 C77 119.2(7) . . ?
C79 C78 H78 120.4 . . ?
C77 C78 H78 120.4 . . ?
C78 C79 C80 119.9(7) . . ?
C78 C79 H79 120.0 . . ?
C80 C79 H79 120.0 . . ?
N11 C80 C79 121.4(7) . . ?
N11 C80 H80 119.3 . . ?
C79 C80 H80 119.3 . . ?
O11 C81 C82 112.7(6) . . ?
O11 C81 H81A 109.1 . . ?
C82 C81 H81A 109.1 . . ?
O11 C81 H81B 109.1 . . ?
C82 C81 H81B 109.1 . . ?
H81A C81 H81B 107.8 . . ?
C87 C82 C83 118.8(7) . . ?
C87 C82 C81 122.1(7) . . ?
C83 C82 C81 119.1(6) . . ?
C84 C83 C82 120.5(8) . . ?
C84 C83 H83 119.7 . . ?
C82 C83 H83 119.7 . . ?
C83 C84 C85 121.3(9) . . ?
C83 C84 H84 119.3 . . ?
C85 C84 H84 119.3 . . ?
C86 C85 C84 118.5(8) . . ?
C86 C85 H85 120.7 . . ?
C84 C85 H85 120.7 . . ?
C87 C86 C85 120.5(8) . . ?
C87 C86 H86 119.8 . . ?
C85 C86 H86 119.8 . . ?
C86 C87 C82 120.3(7) . . ?
C86 C87 H87 119.8 . . ?
C82 C87 H87 119.8 . . ?
N16 C88 C89 112.0(6) . . ?
N16 C88 H88A 109.2 . . ?
C89 C88 H88A 109.2 . . ?
N16 C88 H88B 109.2 . . ?
C89 C88 H88B 109.2 . . ?
H88A C88 H88B 107.9 . . ?
N13 C89 C90 124.0(7) . . ?
N13 C89 C88 118.3(6) . . ?
C90 C89 C88 117.6(7) . . ?
C91 C90 C89 118.7(7) . . ?
C91 C90 H90 120.6 . . ?
C89 C90 H90 120.6 . . ?
C90 C91 C92 119.1(6) . . ?
C90 C91 H91 120.5 . . ?
C92 C91 H91 120.5 . . ?
C91 C92 C93 118.3(6) . . ?
C91 C92 C97 122.5(6) . . ?
C93 C92 C97 119.2(7) . . ?
N13 C93 C92 122.2(6) . . ?
N13 C93 C94 118.2(6) . . ?
C92 C93 C94 119.6(6) . . ?
C95 C94 O16 127.6(6) . . ?
C95 C94 C93 119.1(6) . . ?
O16 C94 C93 113.2(5) . . ?
C94 C95 C96 122.5(7) . . ?
C94 C95 H95 118.8 . . ?
C96 C95 H95 118.8 . . ?
C97 C96 C95 118.9(7) . . ?
C97 C96 H96 120.5 . . ?
C95 C96 H96 120.5 . . ?
C96 C97 C92 120.5(7) . . ?
C96 C97 H97 119.7 . . ?
C92 C97 H97 119.7 . . ?
N16 C98 C99 110.0(6) . . ?
N16 C98 H98A 109.7 . . ?
C99 C98 H98A 109.7 . . ?
N16 C98 H98B 109.7 . . ?
C99 C98 H98B 109.7 . . ?
H98A C98 H98B 108.2 . . ?
N14 C99 C100 120.6(7) . . ?
N14 C99 C98 117.8(6) . . ?
C100 C99 C98 121.6(7) . . ?
C101 C100 C99 117.7(8) . . ?
C101 C100 H100 121.2 . . ?
C99 C100 H100 121.2 . . ?
C100 C101 C102 124.1(8) . . ?
C100 C101 H101 117.9 . . ?
C102 C101 H101 117.9 . . ?
C103 C102 C101 115.7(9) . . ?
C103 C102 H102 122.2 . . ?
C101 C102 H102 122.2 . . ?
N14 C103 C102 120.8(8) . . ?
N14 C103 H103 119.6 . . ?
C102 C103 H103 119.6 . . ?
N16 C104 C105 113.7(7) . . ?
N16 C104 H10C 108.8 . . ?
C105 C104 H10C 108.8 . . ?
N16 C104 H10D 108.8 . . ?
C105 C104 H10D 108.8 . . ?
H10C C104 H10D 107.7 . . ?
N15 C105 C106 120.6(7) . . ?
N15 C105 C104 119.3(6) . . ?
C106 C105 C104 120.0(7) . . ?
C107 C106 C105 122.4(8) . . ?
C107 C106 H106 118.8 . . ?
C105 C106 H106 118.8 . . ?
C106 C107 C108 116.1(7) . . ?
C106 C107 H107 121.9 . . ?
C108 C107 H107 121.9 . . ?
C109 C108 C107 120.1(7) . . ?
C109 C108 H108 120.0 . . ?
C107 C108 H108 120.0 . . ?
C108 C109 N15 122.9(8) . . ?
C108 C109 H109 118.6 . . ?
N15 C109 H109 118.6 . . ?
O16 C110 C111 112.8(6) . . ?
O16 C110 H11C 109.0 . . ?
C111 C110 H11C 109.0 . . ?
O16 C110 H11D 109.0 . . ?
C111 C110 H11D 109.0 . . ?
H11C C110 H11D 107.8 . . ?
C112 C111 C116 118.9(7) . . ?
C112 C111 C110 117.4(6) . . ?
C116 C111 C110 123.7(7) . . ?
C113 C112 C111 120.3(7) . . ?
C113 C112 H112 119.9 . . ?
C111 C112 H112 119.9 . . ?
C112 C113 C114 121.6(8) . . ?
C112 C113 H113 119.2 . . ?
C114 C113 H113 119.2 . . ?
C113 C114 C115 119.2(8) . . ?
C113 C114 H114 120.4 . . ?
C115 C114 H114 120.4 . . ?
C116 C115 C114 119.5(8) . . ?
C116 C115 H115 120.3 . . ?
C114 C115 H115 120.3 . . ?
C111 C116 C115 120.3(8) . . ?
C111 C116 H116 119.8 . . ?
C115 C116 H116 119.8 . . ?
N20 C117 C118 113.3(6) . . ?
N20 C117 H11E 108.9 . . ?
C118 C117 H11E 108.9 . . ?
N20 C117 H11F 108.9 . . ?
C118 C117 H11F 108.9 . . ?
H11E C117 H11F 107.7 . . ?
N17 C118 C119 123.2(7) . . ?
N17 C118 C117 119.5(6) . . ?
C119 C118 C117 117.3(6) . . ?
C120 C119 C118 116.4(7) . . ?
C120 C119 H119 121.8 . . ?
C118 C119 H119 121.8 . . ?
C121 C120 C119 121.2(6) . . ?
C121 C120 H120 119.4 . . ?
C119 C120 H120 119.4 . . ?
C120 C121 C126 123.9(6) . . ?
C120 C121 C122 119.1(7) . . ?
C126 C121 C122 117.0(7) . . ?
N17 C122 C123 119.2(6) . . ?
N17 C122 C121 119.0(7) . . ?
C123 C122 C121 121.8(6) . . ?
O21 C123 C122 115.5(6) . . ?
O21 C123 C124 126.0(6) . . ?
C122 C123 C124 118.4(6) . . ?
C125 C124 C123 120.1(8) . . ?
C125 C124 H124 120.0 . . ?
C123 C124 H124 120.0 . . ?
C126 C125 C124 122.5(7) . . ?
C126 C125 H125 118.8 . . ?
C124 C125 H125 118.8 . . ?
C125 C126 C121 120.2(6) . . ?
C125 C126 H126 119.9 . . ?
C121 C126 H126 119.9 . . ?
N20 C127 C128 114.3(6) . . ?
N20 C127 H12A 108.7 . . ?
C128 C127 H12A 108.7 . . ?
N20 C127 H12B 108.7 . . ?
C128 C127 H12B 108.7 . . ?
H12A C127 H12B 107.6 . . ?
N18 C128 C129 123.8(7) . . ?
N18 C128 C127 115.8(7) . . ?
C129 C128 C127 120.3(7) . . ?
C128 C129 C130 120.1(7) . . ?
C128 C129 H129 120.0 . . ?
C130 C129 H129 120.0 . . ?
C131 C130 C129 118.3(8) . . ?
C131 C130 H130 120.9 . . ?
C129 C130 H130 120.9 . . ?
C130 C131 C132 118.8(8) . . ?
C130 C131 H131 120.6 . . ?
C132 C131 H131 120.6 . . ?
N18 C132 C131 122.7(8) . . ?
N18 C132 H132 118.6 . . ?
C131 C132 H132 118.6 . . ?
N20 C133 C134 110.2(6) . . ?
N20 C133 H13C 109.6 . . ?
C134 C133 H13C 109.6 . . ?
N20 C133 H13D 109.6 . . ?
C134 C133 H13D 109.6 . . ?
H13C C133 H13D 108.1 . . ?
N19 C134 C135 122.4(7) . . ?
N19 C134 C133 116.1(6) . . ?
C135 C134 C133 121.5(7) . . ?
C134 C135 C136 119.7(8) . . ?
C134 C135 H135 120.1 . . ?
C136 C135 H135 120.1 . . ?
C135 C136 C137 119.3(8) . . ?
C135 C136 H136 120.4 . . ?
C137 C136 H136 120.4 . . ?
C138 C137 C136 117.9(8) . . ?
C138 C137 H137 121.0 . . ?
C136 C137 H137 121.0 . . ?
N19 C138 C137 122.7(8) . . ?
N19 C138 H138 118.7 . . ?
C137 C138 H138 118.7 . . ?
O21 C139 C140 112.4(6) . . ?
O21 C139 H13A 109.1 . . ?
C140 C139 H13A 109.1 . . ?
O21 C139 H13B 109.1 . . ?
C140 C139 H13B 109.1 . . ?
H13A C139 H13B 107.9 . . ?
C141 C140 C145 119.0(7) . . ?
C141 C140 C139 122.0(6) . . ?
C145 C140 C139 119.0(6) . . ?
C140 C141 C142 120.5(7) . . ?
C140 C141 H141 119.8 . . ?
C142 C141 H141 119.8 . . ?
C143 C142 C141 119.6(7) . . ?
C143 C142 H142 120.2 . . ?
C141 C142 H142 120.2 . . ?
C144 C143 C142 120.3(7) . . ?
C144 C143 H143 119.9 . . ?
C142 C143 H143 119.9 . . ?
C143 C144 C145 119.4(7) . . ?
C143 C144 H144 120.3 . . ?
C145 C144 H144 120.3 . . ?
C140 C145 C144 121.2(7) . . ?
C140 C145 H145 119.4 . . ?
C144 C145 H145 119.4 . . ?
N24 C146 C147 114.7(6) . . ?
N24 C146 H14A 108.6 . . ?
C147 C146 H14A 108.6 . . ?
N24 C146 H14B 108.6 . . ?
C147 C146 H14B 108.6 . . ?
H14A C146 H14B 107.6 . . ?
N21 C147 C148 120.4(6) . . ?
N21 C147 C146 117.1(6) . . ?
C148 C147 C146 122.3(6) . . ?
C149 C148 C147 121.9(7) . . ?
C149 C148 H148 119.0 . . ?
C147 C148 H148 119.0 . . ?
C148 C149 C150 119.3(7) . . ?
C148 C149 H149 120.4 . . ?
C150 C149 H149 120.4 . . ?
C155 C150 C151 118.7(7) . . ?
C155 C150 C149 124.8(7) . . ?
C151 C150 C149 116.4(6) . . ?
N21 C151 C152 118.7(6) . . ?
N21 C151 C150 122.5(6) . . ?
C152 C151 C150 118.8(6) . . ?
O26 C152 C153 123.5(6) . . ?
O26 C152 C151 114.2(6) . . ?
C153 C152 C151 122.3(6) . . ?
C152 C153 C154 117.2(7) . . ?
C152 C153 H153 121.4 . . ?
C154 C153 H153 121.4 . . ?
C155 C154 C153 121.2(7) . . ?
C155 C154 H154 119.4 . . ?
C153 C154 H154 119.4 . . ?
C154 C155 C150 121.6(7) . . ?
C154 C155 H155 119.2 . . ?
C150 C155 H155 119.2 . . ?
N24 C156 C157 113.6(6) . . ?
N24 C156 H15A 108.9 . . ?
C157 C156 H15A 108.9 . . ?
N24 C156 H15B 108.9 . . ?
C157 C156 H15B 108.9 . . ?
H15A C156 H15B 107.7 . . ?
N22 C157 C158 119.7(7) . . ?
N22 C157 C156 120.4(7) . . ?
C158 C157 C156 119.8(6) . . ?
C159 C158 C157 118.5(7) . . ?
C159 C158 H158 120.8 . . ?
C157 C158 H158 120.8 . . ?
C158 C159 C160 120.1(7) . . ?
C158 C159 H159 120.0 . . ?
C160 C159 H159 120.0 . . ?
C161 C160 C159 117.9(7) . . ?
C161 C160 H160 121.0 . . ?
C159 C160 H160 121.0 . . ?
N22 C161 C160 122.4(7) . . ?
N22 C161 H161 118.8 . . ?
C160 C161 H161 118.8 . . ?
N24 C162 C163 109.9(6) . . ?
N24 C162 H16C 109.7 . . ?
C163 C162 H16C 109.7 . . ?
N24 C162 H16D 109.7 . . ?
C163 C162 H16D 109.7 . . ?
H16C C162 H16D 108.2 . . ?
N23 C163 C164 121.8(7) . . ?
N23 C163 C162 115.5(6) . . ?
C164 C163 C162 122.4(7) . . ?
C165 C164 C163 119.9(9) . . ?
C165 C164 H164 120.0 . . ?
C163 C164 H164 120.0 . . ?
C164 C165 C166 117.9(8) . . ?
C164 C165 H165 121.1 . . ?
C166 C165 H165 121.1 . . ?
C165 C166 C167 120.8(9) . . ?
C165 C166 H166 119.6 . . ?
C167 C166 H166 119.6 . . ?
N23 C167 C166 120.6(9) . . ?
N23 C167 H167 119.7 . . ?
C166 C167 H167 119.7 . . ?
O26 C168 C169 110.2(6) . . ?
O26 C168 H16A 109.6 . . ?
C169 C168 H16A 109.6 . . ?
O26 C168 H16B 109.6 . . ?
C169 C168 H16B 109.6 . . ?
H16A C168 H16B 108.1 . . ?
C174 C169 C170 120.7(7) . . ?
C174 C169 C168 116.8(7) . . ?
C170 C169 C168 122.3(6) . . ?
C171 C170 C169 118.6(7) . . ?
C171 C170 H170 120.7 . . ?
C169 C170 H170 120.7 . . ?
C172 C171 C170 119.9(7) . . ?
C172 C171 H171 120.1 . . ?
C170 C171 H171 120.1 . . ?
C173 C172 C171 121.0(7) . . ?
C173 C172 H172 119.5 . . ?
C171 C172 H172 119.5 . . ?
C172 C173 C174 119.0(8) . . ?
C172 C173 H173 120.5 . . ?
C174 C173 H173 120.5 . . ?
C169 C174 C173 120.9(8) . . ?
C169 C174 H174 119.6 . . ?
C173 C174 H174 119.6 . . ?
O5 Cl1 O3 110.7(3) . . ?
O5 Cl1 O4 111.8(3) . . ?
O3 Cl1 O4 110.0(3) . . ?
O5 Cl1 O2 107.9(3) . . ?
O3 Cl1 O2 107.8(3) . . ?
O4 Cl1 O2 108.6(3) . . ?
O9 Cl2 O10 110.6(4) . . ?
O9 Cl2 O8 110.1(4) . . ?
O10 Cl2 O8 111.3(3) . . ?
O9 Cl2 O7 108.7(3) . . ?
O10 Cl2 O7 108.0(3) . . ?
O8 Cl2 O7 108.2(3) . . ?
O14 Cl3 O13 109.7(3) . . ?
O14 Cl3 O12 111.4(3) . . ?
O13 Cl3 O12 110.9(3) . . ?
O14 Cl3 O15 109.6(3) . . ?
O13 Cl3 O15 107.2(3) . . ?
O12 Cl3 O15 107.9(3) . . ?
O18 Cl4 O19 110.3(3) . . ?
O18 Cl4 O20 110.8(3) . . ?
O19 Cl4 O20 111.2(3) . . ?
O18 Cl4 O17 108.1(3) . . ?
O19 Cl4 O17 108.3(3) . . ?
O20 Cl4 O17 108.1(3) . . ?
O25 Cl5 O24 111.3(3) . . ?
O25 Cl5 O23 111.3(3) . . ?
O24 Cl5 O23 111.0(3) . . ?
O25 Cl5 O22 107.8(3) . . ?
O24 Cl5 O22 107.9(3) . . ?
O23 Cl5 O22 107.4(3) . . ?
O28 Cl6 O29 111.0(3) . . ?
O28 Cl6 O30 109.8(3) . . ?
O29 Cl6 O30 110.3(3) . . ?
O28 Cl6 O27 108.9(3) . . ?
O29 Cl6 O27 108.4(3) . . ?
O30 Cl6 O27 108.4(3) . . ?
O37 Cl7 O36 109.0(6) . . ?
O37 Cl7 O35 108.0(8) . . ?
O36 Cl7 O35 108.3(5) . . ?
O37 Cl7 O38 112.8(6) . . ?
O36 Cl7 O38 113.9(4) . . ?
O35 Cl7 O38 104.4(5) . . ?
O34 Cl8 O32 108.2(10) . . ?
O34 Cl8 O31 106.9(8) . . ?
O32 Cl8 O31 104.3(7) . . ?
O34 Cl8 O33 113.2(6) . . ?
O32 Cl8 O33 106.8(5) . . ?
O31 Cl8 O33 116.8(4) . . ?
O41 Cl9 O40 105.5(5) . . ?
O41 Cl9 O42 110.2(5) . . ?
O40 Cl9 O42 112.5(4) . . ?
O41 Cl9 O39 105.3(6) . . ?
O40 Cl9 O39 112.2(5) . . ?
O42 Cl9 O39 110.8(5) . . ?
O43 Cl10 O45 104.8(6) . . ?
O43 Cl10 O46 112.8(5) . . ?
O45 Cl10 O46 108.5(5) . . ?
O43 Cl10 O44 109.8(4) . . ?
O45 Cl10 O44 110.7(5) . . ?
O46 Cl10 O44 110.1(4) . . ?
O47 Cl11 O50 110.5(4) . . ?
O47 Cl11 O48 109.8(4) . . ?
O50 Cl11 O48 109.3(3) . . ?
O47 Cl11 O49 111.1(5) . . ?
O50 Cl11 O49 107.3(4) . . ?
O48 Cl11 O49 108.7(3) . . ?
O54 Cl12 O51 108.9(4) . . ?
O54 Cl12 O52 109.5(4) . . ?
O51 Cl12 O52 108.4(4) . . ?
O54 Cl12 O53 109.9(4) . . ?
O51 Cl12 O53 107.2(5) . . ?
O52 Cl12 O53 112.8(4) . . ?
C9 N1 C6 116.4(6) . . ?
C9 N1 Zn1 117.6(5) . . ?
C6 N1 Zn1 125.7(5) . . ?
C18 N2 C22 118.9(7) . . ?
C18 N2 Zn1 116.0(5) . . ?
C22 N2 Zn1 125.1(5) . . ?
C16 N3 C12 118.6(7) . . ?
C16 N3 Zn1 128.4(5) . . ?
C12 N3 Zn1 112.9(5) . . ?
C10 N4 C17 112.8(7) . . ?
C10 N4 C11 112.1(6) . . ?
C17 N4 C11 115.3(7) . . ?
C10 N4 Zn1 106.1(5) . . ?
C17 N4 Zn1 107.1(5) . . ?
C11 N4 Zn1 102.3(5) . . ?
C38 N5 C35 121.5(6) . . ?
C38 N5 Zn2 113.9(5) . . ?
C35 N5 Zn2 124.5(5) . . ?
C45 N6 C41 118.2(6) . . ?
C45 N6 Zn2 125.9(5) . . ?
C41 N6 Zn2 115.8(5) . . ?
C47 N7 C51 117.8(7) . . ?
C47 N7 Zn2 115.7(5) . . ?
C51 N7 Zn2 126.4(5) . . ?
C40 N8 C46 112.2(6) . . ?
C40 N8 C39 111.7(6) . . ?
C46 N8 C39 111.0(6) . . ?
C40 N8 Zn2 110.3(4) . . ?
C46 N8 Zn2 104.4(4) . . ?
C39 N8 Zn2 106.9(4) . . ?
C64 N9 C60 118.9(6) . . ?
C64 N9 Zn3 126.6(5) . . ?
C60 N9 Zn3 114.5(5) . . ?
C74 N10 C70 120.1(6) . . ?
C74 N10 Zn3 124.8(5) . . ?
C70 N10 Zn3 114.9(5) . . ?
C80 N11 C76 119.0(6) . . ?
C80 N11 Zn3 125.5(5) . . ?
C76 N11 Zn3 115.2(5) . . ?
C75 N12 C69 112.6(6) . . ?
C75 N12 C59 109.9(5) . . ?
C69 N12 C59 113.6(6) . . ?
C75 N12 Zn3 105.2(4) . . ?
C69 N12 Zn3 110.3(4) . . ?
C59 N12 Zn3 104.6(4) . . ?
C89 N13 C93 117.7(6) . . ?
C89 N13 Zn4 116.4(4) . . ?
C93 N13 Zn4 125.8(4) . . ?
C103 N14 C99 120.9(6) . . ?
C103 N14 Zn4 126.5(5) . . ?
C99 N14 Zn4 112.6(5) . . ?
C105 N15 C109 117.8(6) . . ?
C105 N15 Zn4 116.9(5) . . ?
C109 N15 Zn4 125.3(5) . . ?
C98 N16 C88 111.6(6) . . ?
C98 N16 C104 114.6(6) . . ?
C88 N16 C104 111.5(6) . . ?
C98 N16 Zn4 103.8(4) . . ?
C88 N16 Zn4 107.0(4) . . ?
C104 N16 Zn4 107.5(5) . . ?
C118 N17 C122 120.9(6) . . ?
C118 N17 Zn5 113.7(5) . . ?
C122 N17 Zn5 125.0(4) . . ?
C128 N18 C132 116.2(7) . . ?
C128 N18 Zn5 118.1(5) . . ?
C132 N18 Zn5 124.9(5) . . ?
C134 N19 C138 117.9(6) . . ?
C134 N19 Zn5 115.5(5) . . ?
C138 N19 Zn5 126.6(5) . . ?
C133 N20 C127 115.0(6) . . ?
C133 N20 C117 110.7(6) . . ?
C127 N20 C117 111.7(6) . . ?
C133 N20 Zn5 105.0(4) . . ?
C127 N20 Zn5 108.8(4) . . ?
C117 N20 Zn5 105.0(4) . . ?
C147 N21 C151 119.3(6) . . ?
C147 N21 Zn6 115.1(4) . . ?
C151 N21 Zn6 125.5(4) . . ?
C161 N22 C157 121.3(7) . . ?
C161 N22 Zn6 124.2(5) . . ?
C157 N22 Zn6 114.0(5) . . ?
C167 N23 C163 118.9(7) . . ?
C167 N23 Zn6 125.3(6) . . ?
C163 N23 Zn6 115.7(5) . . ?
C162 N24 C146 110.3(6) . . ?
C162 N24 C156 112.1(6) . . ?
C146 N24 C156 112.9(6) . . ?
C162 N24 Zn6 106.6(4) . . ?
C146 N24 Zn6 105.5(4) . . ?
C156 N24 Zn6 109.0(4) . . ?
C1 O1 C23 118.0(5) . . ?
Cl1 O2 Zn1 125.4(3) . . ?
C30 O6 C52 118.5(5) . . ?
Cl2 O7 Zn2 123.2(3) . . ?
C65 O11 C81 116.2(5) . . ?
Cl3 O15 Zn3 121.0(3) . . ?
C94 O16 C110 116.0(5) . . ?
Cl4 O17 Zn4 121.1(3) . . ?
C123 O21 C139 119.5(5) . . ?
Cl5 O22 Zn5 121.4(3) . . ?
C152 O26 C168 119.2(5) . . ?
Cl6 O27 Zn6 119.0(3) . . ?
N1 Zn1 N2 109.2(2) . . ?
N1 Zn1 N3 100.7(2) . . ?
N2 Zn1 N3 139.7(2) . . ?
N1 Zn1 O2 139.7(2) . . ?
N2 Zn1 O2 87.9(2) . . ?
N3 Zn1 O2 86.2(2) . . ?
N1 Zn1 N4 80.2(2) . . ?
N2 Zn1 N4 80.7(2) . . ?
N3 Zn1 N4 78.5(3) . . ?
O2 Zn1 N4 139.7(2) . . ?
N6 Zn2 N7 136.0(2) . . ?
N6 Zn2 N5 108.6(2) . . ?
N7 Zn2 N5 104.6(2) . . ?
N6 Zn2 O7 88.1(2) . . ?
N7 Zn2 O7 85.4(2) . . ?
N5 Zn2 O7 138.7(2) . . ?
N6 Zn2 N8 80.5(2) . . ?
N7 Zn2 N8 78.0(2) . . ?
N5 Zn2 N8 79.6(2) . . ?
O7 Zn2 N8 141.42(19) . . ?
N10 Zn3 N9 98.2(2) . . ?
N10 Zn3 N11 148.6(2) . . ?
N9 Zn3 N11 101.1(2) . . ?
N10 Zn3 O15 89.8(2) . . ?
N9 Zn3 O15 140.9(2) . . ?
N11 Zn3 O15 90.6(2) . . ?
N10 Zn3 N12 80.9(2) . . ?
N9 Zn3 N12 81.9(2) . . ?
N11 Zn3 N12 77.7(2) . . ?
O15 Zn3 N12 137.28(19) . . ?
N15 Zn4 N13 106.1(2) . . ?
N15 Zn4 N14 140.0(2) . . ?
N13 Zn4 N14 104.2(2) . . ?
N15 Zn4 O17 88.9(2) . . ?
N13 Zn4 O17 139.2(2) . . ?
N14 Zn4 O17 85.0(2) . . ?
N15 Zn4 N16 81.1(2) . . ?
N13 Zn4 N16 79.6(2) . . ?
N14 Zn4 N16 79.2(2) . . ?
O17 Zn4 N16 141.0(2) . . ?
N18 Zn5 N17 95.9(2) . . ?
N18 Zn5 N19 149.9(2) . . ?
N17 Zn5 N19 101.9(2) . . ?
N18 Zn5 O22 90.5(2) . . ?
N17 Zn5 O22 142.0(2) . . ?
N19 Zn5 O22 90.1(2) . . ?
N18 Zn5 N20 80.6(2) . . ?
N17 Zn5 N20 82.3(2) . . ?
N19 Zn5 N20 78.0(2) . . ?
O22 Zn5 N20 135.65(19) . . ?
N22 Zn6 N23 145.7(2) . . ?
N22 Zn6 N21 98.7(2) . . ?
N23 Zn6 N21 105.1(2) . . ?
N22 Zn6 O27 89.8(2) . . ?
N23 Zn6 O27 87.1(2) . . ?
N21 Zn6 O27 141.0(2) . . ?
N22 Zn6 N24 81.8(2) . . ?
N23 Zn6 N24 78.2(2) . . ?
N21 Zn6 N24 80.4(2) . . ?
O27 Zn6 N24 138.59(19) . . ?

loop_
_geom_bond_atom_site_label_1
_geom_bond_atom_site_label_2
_geom_bond_distance
_geom_bond_site_symmetry_2
_geom_bond_publ_flag
C1 O1 1.361(8) . ?
C1 C2 1.391(10) . ?
C1 C6 1.415(10) . ?
C2 C3 1.433(10) . ?
C2 H2 0.9500 . ?
C3 C4 1.332(11) . ?
C3 H3 0.9500 . ?
C4 C5 1.417(10) . ?
C4 H4 0.9500 . ?
C5 C6 1.422(10) . ?
C5 C7 1.432(10) . ?
C6 N1 1.388(9) . ?
C7 C8 1.379(11) . ?
C7 H7 0.9500 . ?
C8 C9 1.378(10) . ?
C8 H8 0.9500 . ?
C9 N1 1.335(9) . ?
C9 C10 1.546(10) . ?
C10 N4 1.464(9) . ?
C10 H10A 0.9900 . ?
C10 H10B 0.9900 . ?
C11 C12 1.483(12) . ?
C11 N4 1.489(11) . ?
C11 H11A 0.9900 . ?
C11 H11B 0.9900 . ?
C12 N3 1.386(9) . ?
C12 C13 1.387(11) . ?
C13 C14 1.328(12) . ?
C13 H13 0.9500 . ?
C14 C15 1.391(12) . ?
C14 H14 0.9500 . ?
C15 C16 1.381(11) . ?
C15 H15 0.9500 . ?
C16 N3 1.363(10) . ?
C16 H16 0.9500 . ?
C17 N4 1.471(10) . ?
C17 C18 1.491(11) . ?
C17 H17A 0.9900 . ?
C17 H17B 0.9900 . ?
C18 N2 1.323(9) . ?
C18 C19 1.378(11) . ?
C19 C20 1.357(11) . ?
C19 H19 0.9500 . ?
C20 C21 1.418(11) . ?
C20 H20 0.9500 . ?
C21 C22 1.359(11) . ?
C21 H21 0.9500 . ?
C22 N2 1.350(9) . ?
C22 H22 0.9500 . ?
C23 O1 1.488(8) . ?
C23 C24 1.503(10) . ?
C23 H23A 0.9900 . ?
C23 H23B 0.9900 . ?
C24 C25 1.405(10) . ?
C24 C29 1.409(10) . ?
C25 C26 1.393(11) . ?
C25 H25 0.9500 . ?
C26 C27 1.375(11) . ?
C26 H26 0.9500 . ?
C27 C28 1.351(11) . ?
C27 H27 0.9500 . ?
C28 C29 1.403(10) . ?
C28 H28 0.9500 . ?
C29 H29 0.9500 . ?
C30 C31 1.382(9) . ?
C30 O6 1.381(8) . ?
C30 C35 1.412(10) . ?
C31 C32 1.389(10) . ?
C31 H31 0.9500 . ?
C32 C33 1.368(11) . ?
C32 H32 0.9500 . ?
C33 C34 1.397(10) . ?
C33 H33 0.9500 . ?
C34 C36 1.400(10) . ?
C34 C35 1.431(9) . ?
C35 N5 1.361(9) . ?
C36 C37 1.352(10) . ?
C36 H36 0.9500 . ?
C37 C38 1.430(9) . ?
C37 H37 0.9500 . ?
C38 N5 1.351(9) . ?
C38 C39 1.472(11) . ?
C39 N8 1.495(9) . ?
C39 H39A 0.9900 . ?
C39 H39B 0.9900 . ?
C40 N8 1.469(9) . ?
C40 C41 1.523(10) . ?
C40 H40A 0.9900 . ?
C40 H40B 0.9900 . ?
C41 C42 1.373(11) . ?
C41 N6 1.381(9) . ?
C42 C43 1.397(12) . ?
C42 H42 0.9500 . ?
C43 C44 1.344(11) . ?
C43 H43 0.9500 . ?
C44 C45 1.376(10) . ?
C44 H44 0.9500 . ?
C45 N6 1.341(9) . ?
C45 H45 0.9500 . ?
C46 N8 1.473(9) . ?
C46 C47 1.526(11) . ?
C46 H46A 0.9900 . ?
C46 H46B 0.9900 . ?
C47 N7 1.324(10) . ?
C47 C48 1.392(10) . ?
C48 C49 1.418(12) . ?
C48 H48 0.9500 . ?
C49 C50 1.357(11) . ?
C49 H49 0.9500 . ?
C50 C51 1.380(11) . ?
C50 H50 0.9500 . ?
C51 N7 1.337(9) . ?
C51 H51 0.9500 . ?
C52 O6 1.424(8) . ?
C52 C53 1.516(10) . ?
C52 H52A 0.9900 . ?
C52 H52B 0.9900 . ?
C53 C58 1.369(10) . ?
C53 C54 1.384(9) . ?
C54 C55 1.386(10) . ?
C54 H54 0.9500 . ?
C55 C56 1.388(11) . ?
C55 H55 0.9500 . ?
C56 C57 1.379(11) . ?
C56 H56 0.9500 . ?
C57 C58 1.403(10) . ?
C57 H57 0.9500 . ?
C58 H58 0.9500 . ?
C59 C60 1.503(10) . ?
C59 N12 1.505(8) . ?
C59 H59A 0.9900 . ?
C59 H59B 0.9900 . ?
C60 N9 1.362(9) . ?
C60 C61 1.389(10) . ?
C61 C62 1.346(11) . ?
C61 H61 0.9500 . ?
C62 C63 1.421(10) . ?
C62 H62 0.9500 . ?
C63 C64 1.417(9) . ?
C63 C68 1.421(10) . ?
C64 N9 1.348(9) . ?
C64 C65 1.438(10) . ?
C65 C66 1.358(9) . ?
C65 O11 1.387(8) . ?
C66 C67 1.440(9) . ?
C66 H66 0.9500 . ?
C67 C68 1.391(10) . ?
C67 H67 0.9500 . ?
C68 H68 0.9500 . ?
C69 C70 1.484(10) . ?
C69 N12 1.489(9) . ?
C69 H69A 0.9900 . ?
C69 H69B 0.9900 . ?
C70 N10 1.374(9) . ?
C70 C71 1.446(10) . ?
C71 C72 1.386(11) . ?
C71 H71 0.9500 . ?
C72 C73 1.387(11) . ?
C72 H72 0.9500 . ?
C73 C74 1.390(10) . ?
C73 H73 0.9500 . ?
C74 N10 1.359(9) . ?
C74 H74 0.9500 . ?
C75 N12 1.488(9) . ?
C75 C76 1.507(10) . ?
C75 H75A 0.9900 . ?
C75 H75B 0.9900 . ?
C76 N11 1.354(9) . ?
C76 C77 1.385(11) . ?
C77 C78 1.395(11) . ?
C77 H77 0.9500 . ?
C78 C79 1.355(11) . ?
C78 H78 0.9500 . ?
C79 C80 1.396(11) . ?
C79 H79 0.9500 . ?
C80 N11 1.336(9) . ?
C80 H80 0.9500 . ?
C81 O11 1.456(8) . ?
C81 C82 1.508(10) . ?
C81 H81A 0.9900 . ?
C81 H81B 0.9900 . ?
C82 C87 1.398(10) . ?
C82 C83 1.399(10) . ?
C83 C84 1.362(11) . ?
C83 H83 0.9500 . ?
C84 C85 1.400(11) . ?
C84 H84 0.9500 . ?
C85 C86 1.390(11) . ?
C85 H85 0.9500 . ?
C86 C87 1.389(11) . ?
C86 H86 0.9500 . ?
C87 H87 0.9500 . ?
C88 N16 1.478(8) . ?
C88 C89 1.524(10) . ?
C88 H88A 0.9900 . ?
C88 H88B 0.9900 . ?
C89 N13 1.322(9) . ?
C89 C90 1.401(10) . ?
C90 C91 1.375(10) . ?
C90 H90 0.9500 . ?
C91 C92 1.404(10) . ?
C91 H91 0.9500 . ?
C92 C93 1.408(9) . ?
C92 C97 1.418(10) . ?
C93 N13 1.365(8) . ?
C93 C94 1.435(10) . ?
C94 C95 1.344(9) . ?
C94 O16 1.378(7) . ?
C95 C96 1.421(9) . ?
C95 H95 0.9500 . ?
C96 C97 1.377(11) . ?
C96 H96 0.9500 . ?
C97 H97 0.9500 . ?
C98 N16 1.459(9) . ?
C98 C99 1.506(11) . ?
C98 H98A 0.9900 . ?
C98 H98B 0.9900 . ?
C99 N14 1.368(9) . ?
C99 C100 1.400(10) . ?
C100 C101 1.315(12) . ?
C100 H100 0.9500 . ?
C101 C102 1.434(13) . ?
C101 H101 0.9500 . ?
C102 C103 1.389(11) . ?
C102 H102 0.9500 . ?
C103 N14 1.354(9) . ?
C103 H103 0.9500 . ?
C104 N16 1.487(10) . ?
C104 C105 1.491(11) . ?
C104 H10C 0.9900 . ?
C104 H10D 0.9900 . ?
C105 N15 1.344(9) . ?
C105 C106 1.399(10) . ?
C106 C107 1.372(11) . ?
C106 H106 0.9500 . ?
C107 C108 1.408(11) . ?
C107 H107 0.9500 . ?
C108 C109 1.368(11) . ?
C108 H108 0.9500 . ?
C109 N15 1.372(9) . ?
C109 H109 0.9500 . ?
C110 O16 1.473(8) . ?
C110 C111 1.496(10) . ?
C110 H11C 0.9900 . ?
C110 H11D 0.9900 . ?
C111 C112 1.392(10) . ?
C111 C116 1.392(10) . ?
C112 C113 1.367(11) . ?
C112 H112 0.9500 . ?
C113 C114 1.368(12) . ?
C113 H113 0.9500 . ?
C114 C115 1.401(11) . ?
C114 H114 0.9500 . ?
C115 C116 1.393(11) . ?
C115 H115 0.9500 . ?
C116 H116 0.9500 . ?
C117 N20 1.484(8) . ?
C117 C118 1.527(10) . ?
C117 H11E 0.9900 . ?
C117 H11F 0.9900 . ?
C118 N17 1.303(9) . ?
C118 C119 1.433(9) . ?
C119 C120 1.396(10) . ?
C119 H119 0.9500 . ?
C120 C121 1.384(10) . ?
C120 H120 0.9500 . ?
C121 C126 1.425(10) . ?
C121 C122 1.428(9) . ?
C122 N17 1.386(9) . ?
C122 C123 1.388(10) . ?
C123 O21 1.372(7) . ?
C123 C124 1.395(9) . ?
C124 C125 1.390(10) . ?
C124 H124 0.9500 . ?
C125 C126 1.340(11) . ?
C125 H125 0.9500 . ?
C126 H126 0.9500 . ?
C127 N20 1.479(9) . ?
C127 C128 1.525(10) . ?
C127 H12A 0.9900 . ?
C127 H12B 0.9900 . ?
C128 N18 1.338(9) . ?
C128 C129 1.341(10) . ?
C129 C130 1.385(11) . ?
C129 H129 0.9500 . ?
C130 C131 1.371(11) . ?
C130 H130 0.9500 . ?
C131 C132 1.378(11) . ?
C131 H131 0.9500 . ?
C132 N18 1.371(9) . ?
C132 H132 0.9500 . ?
C133 N20 1.472(8) . ?
C133 C134 1.505(10) . ?
C133 H13C 0.9900 . ?
C133 H13D 0.9900 . ?
C134 N19 1.332(9) . ?
C134 C135 1.372(10) . ?
C135 C136 1.376(11) . ?
C135 H135 0.9500 . ?
C136 C137 1.386(12) . ?
C136 H136 0.9500 . ?
C137 C138 1.382(10) . ?
C137 H137 0.9500 . ?
C138 N19 1.364(9) . ?
C138 H138 0.9500 . ?
C139 O21 1.472(8) . ?
C139 C140 1.494(10) . ?
C139 H13A 0.9900 . ?
C139 H13B 0.9900 . ?
C140 C141 1.384(10) . ?
C140 C145 1.393(9) . ?
C141 C142 1.403(10) . ?
C141 H141 0.9500 . ?
C142 C143 1.403(10) . ?
C142 H142 0.9500 . ?
C143 C144 1.374(10) . ?
C143 H143 0.9500 . ?
C144 C145 1.404(10) . ?
C144 H144 0.9500 . ?
C145 H145 0.9500 . ?
C146 N24 1.481(8) . ?
C146 C147 1.482(9) . ?
C146 H14A 0.9900 . ?
C146 H14B 0.9900 . ?
C147 N21 1.331(8) . ?
C147 C148 1.419(9) . ?
C148 C149 1.343(10) . ?
C148 H148 0.9500 . ?
C149 C150 1.432(10) . ?
C149 H149 0.9500 . ?
C150 C155 1.414(10) . ?
C150 C151 1.420(9) . ?
C151 N21 1.379(8) . ?
C151 C152 1.418(9) . ?
C152 O26 1.379(8) . ?
C152 C153 1.389(10) . ?
C153 C154 1.442(10) . ?
C153 H153 0.9500 . ?
C154 C155 1.354(11) . ?
C154 H154 0.9500 . ?
C155 H155 0.9500 . ?
C156 N24 1.488(9) . ?
C156 C157 1.497(10) . ?
C156 H15A 0.9900 . ?
C156 H15B 0.9900 . ?
C157 N22 1.355(9) . ?
C157 C158 1.415(10) . ?
C158 C159 1.388(10) . ?
C158 H158 0.9500 . ?
C159 C160 1.401(11) . ?
C159 H159 0.9500 . ?
C160 C161 1.381(10) . ?
C160 H160 0.9500 . ?
C161 N22 1.322(9) . ?
C161 H161 0.9500 . ?
C162 N24 1.449(9) . ?
C162 C163 1.522(10) . ?
C162 H16C 0.9900 . ?
C162 H16D 0.9900 . ?
C163 N23 1.343(9) . ?
C163 C164 1.379(11) . ?
C164 C165 1.340(12) . ?
C164 H164 0.9500 . ?
C165 C166 1.377(13) . ?
C165 H165 0.9500 . ?
C166 C167 1.377(12) . ?
C166 H166 0.9500 . ?
C167 N23 1.321(10) . ?
C167 H167 0.9500 . ?
C168 O26 1.454(8) . ?
C168 C169 1.528(10) . ?
C168 H16A 0.9900 . ?
C168 H16B 0.9900 . ?
C169 C174 1.338(10) . ?
C169 C170 1.408(10) . ?
C170 C171 1.394(10) . ?
C170 H170 0.9500 . ?
C171 C172 1.377(10) . ?
C171 H171 0.9500 . ?
C172 C173 1.371(11) . ?
C172 H172 0.9500 . ?
C173 C174 1.403(11) . ?
C173 H173 0.9500 . ?
C174 H174 0.9500 . ?
Cl1 O5 1.428(5) . ?
Cl1 O3 1.435(5) . ?
Cl1 O4 1.441(5) . ?
Cl1 O2 1.459(5) . ?
Cl2 O9 1.414(6) . ?
Cl2 O10 1.436(5) . ?
Cl2 O8 1.446(5) . ?
Cl2 O7 1.471(4) . ?
Cl3 O14 1.431(5) . ?
Cl3 O13 1.433(5) . ?
Cl3 O12 1.457(5) . ?
Cl3 O15 1.478(4) . ?
Cl4 O18 1.423(5) . ?
Cl4 O19 1.433(6) . ?
Cl4 O20 1.440(5) . ?
Cl4 O17 1.473(4) . ?
Cl5 O25 1.431(5) . ?
Cl5 O24 1.432(5) . ?
Cl5 O23 1.435(5) . ?
Cl5 O22 1.472(5) . ?
Cl6 O28 1.418(5) . ?
Cl6 O29 1.448(5) . ?
Cl6 O30 1.453(5) . ?
Cl6 O27 1.461(4) . ?
Cl7 O37 1.317(8) . ?
Cl7 O36 1.366(6) . ?
Cl7 O35 1.392(6) . ?
Cl7 O38 1.417(7) . ?
Cl8 O34 1.282(10) . ?
Cl8 O32 1.361(7) . ?
Cl8 O31 1.381(8) . ?
Cl8 O33 1.413(6) . ?
Cl9 O41 1.401(6) . ?
Cl9 O40 1.412(6) . ?
Cl9 O42 1.423(6) . ?
Cl9 O39 1.455(7) . ?
Cl10 O43 1.388(7) . ?
Cl10 O45 1.426(7) . ?
Cl10 O46 1.429(5) . ?
Cl10 O44 1.434(6) . ?
Cl11 O47 1.407(6) . ?
Cl11 O50 1.412(5) . ?
Cl11 O48 1.434(5) . ?
Cl11 O49 1.446(6) . ?
Cl12 O54 1.403(6) . ?
Cl12 O51 1.419(6) . ?
Cl12 O52 1.437(5) . ?
Cl12 O53 1.439(7) . ?
N1 Zn1 2.043(6) . ?
N2 Zn1 2.055(6) . ?
N3 Zn1 2.093(6) . ?
N4 Zn1 2.222(6) . ?
N5 Zn2 2.104(5) . ?
N6 Zn2 2.062(6) . ?
N7 Zn2 2.075(6) . ?
N8 Zn2 2.205(6) . ?
N9 Zn3 2.081(6) . ?
N10 Zn3 2.060(6) . ?
N11 Zn3 2.098(6) . ?
N12 Zn3 2.203(6) . ?
N13 Zn4 2.075(5) . ?
N14 Zn4 2.095(6) . ?
N15 Zn4 2.018(6) . ?
N16 Zn4 2.231(6) . ?
N17 Zn5 2.077(5) . ?
N18 Zn5 2.045(6) . ?
N19 Zn5 2.093(6) . ?
N20 Zn5 2.201(6) . ?
N21 Zn6 2.099(6) . ?
N22 Zn6 2.073(6) . ?
N23 Zn6 2.087(6) . ?
N24 Zn6 2.200(6) . ?
O2 Zn1 2.184(5) . ?
O7 Zn2 2.203(5) . ?
O15 Zn3 2.145(5) . ?
O17 Zn4 2.206(5) . ?
O22 Zn5 2.146(4) . ?
O27 Zn6 2.172(5) . ?

loop_
_geom_torsion_atom_site_label_1
_geom_torsion_atom_site_label_2
_geom_torsion_atom_site_label_3
_geom_torsion_atom_site_label_4
_geom_torsion
_geom_torsion_site_symmetry_1
_geom_torsion_site_symmetry_2
_geom_torsion_site_symmetry_3
_geom_torsion_site_symmetry_4
_geom_torsion_publ_flag
O1 C1 C2 C3 179.1(7) . . . . ?
C6 C1 C2 C3 2.7(11) . . . . ?
C1 C2 C3 C4 -2.5(12) . . . . ?
C2 C3 C4 C5 1.1(12) . . . . ?
C3 C4 C5 C6 -0.2(11) . . . . ?
C3 C4 C5 C7 -177.9(7) . . . . ?
O1 C1 C6 N1 2.7(9) . . . . ?
C2 C1 C6 N1 179.4(6) . . . . ?
O1 C1 C6 C5 -178.5(6) . . . . ?
C2 C1 C6 C5 -1.7(10) . . . . ?
C4 C5 C6 N1 179.3(6) . . . . ?
C7 C5 C6 N1 -2.9(10) . . . . ?
C4 C5 C6 C1 0.5(10) . . . . ?
C7 C5 C6 C1 178.3(6) . . . . ?
C4 C5 C7 C8 179.2(7) . . . . ?
C6 C5 C7 C8 1.4(10) . . . . ?
C5 C7 C8 C9 -0.1(11) . . . . ?
C7 C8 C9 N1 0.0(12) . . . . ?
C7 C8 C9 C10 176.6(7) . . . . ?
N1 C9 C10 N4 -26.2(9) . . . . ?
C8 C9 C10 N4 156.9(7) . . . . ?
N4 C11 C12 N3 -36.6(9) . . . . ?
N4 C11 C12 C13 142.8(7) . . . . ?
N3 C12 C13 C14 0.1(11) . . . . ?
C11 C12 C13 C14 -179.4(7) . . . . ?
C12 C13 C14 C15 -0.9(12) . . . . ?
C13 C14 C15 C16 1.2(12) . . . . ?
C14 C15 C16 N3 -0.8(12) . . . . ?
N4 C17 C18 N2 -18.8(10) . . . . ?
N4 C17 C18 C19 166.2(7) . . . . ?
N2 C18 C19 C20 -2.1(11) . . . . ?
C17 C18 C19 C20 172.8(7) . . . . ?
C18 C19 C20 C21 2.6(11) . . . . ?
C19 C20 C21 C22 -2.4(11) . . . . ?
C20 C21 C22 N2 1.9(11) . . . . ?
O1 C23 C24 C25 -121.5(7) . . . . ?
O1 C23 C24 C29 62.7(9) . . . . ?
C29 C24 C25 C26 -0.5(11) . . . . ?
C23 C24 C25 C26 -176.5(7) . . . . ?
C24 C25 C26 C27 0.0(11) . . . . ?
C25 C26 C27 C28 -0.6(11) . . . . ?
C26 C27 C28 C29 1.5(11) . . . . ?
C27 C28 C29 C24 -2.0(11) . . . . ?
C25 C24 C29 C28 1.5(10) . . . . ?
C23 C24 C29 C28 177.4(6) . . . . ?
O6 C30 C31 C32 179.5(7) . . . . ?
C35 C30 C31 C32 1.0(11) . . . . ?
C30 C31 C32 C33 0.8(11) . . . . ?
C31 C32 C33 C34 -1.5(11) . . . . ?
C32 C33 C34 C36 179.5(7) . . . . ?
C32 C33 C34 C35 0.5(10) . . . . ?
C31 C30 C35 N5 177.8(7) . . . . ?
O6 C30 C35 N5 -0.9(9) . . . . ?
C31 C30 C35 C34 -2.0(11) . . . . ?
O6 C30 C35 C34 179.3(6) . . . . ?
C33 C34 C35 N5 -178.6(6) . . . . ?
C36 C34 C35 N5 2.3(10) . . . . ?
C33 C34 C35 C30 1.3(10) . . . . ?
C36 C34 C35 C30 -177.9(6) . . . . ?
C33 C34 C36 C37 -179.3(7) . . . . ?
C35 C34 C36 C37 -0.3(11) . . . . ?
C34 C36 C37 C38 -2.5(11) . . . . ?
C36 C37 C38 N5 3.3(11) . . . . ?
C36 C37 C38 C39 -172.4(7) . . . . ?
N5 C38 C39 N8 24.5(10) . . . . ?
C37 C38 C39 N8 -159.9(7) . . . . ?
N8 C40 C41 C42 -164.6(7) . . . . ?
N8 C40 C41 N6 19.9(10) . . . . ?
N6 C41 C42 C43 3.4(11) . . . . ?
C40 C41 C42 C43 -171.9(7) . . . . ?
C41 C42 C43 C44 -2.3(11) . . . . ?
C42 C43 C44 C45 -0.8(11) . . . . ?
C43 C44 C45 N6 3.1(11) . . . . ?
N8 C46 C47 N7 35.5(9) . . . . ?
N8 C46 C47 C48 -148.0(7) . . . . ?
N7 C47 C48 C49 -0.8(11) . . . . ?
C46 C47 C48 C49 -177.0(7) . . . . ?
C47 C48 C49 C50 1.4(11) . . . . ?
C48 C49 C50 C51 -0.3(10) . . . . ?
C49 C50 C51 N7 -1.6(11) . . . . ?
O6 C52 C53 C58 -169.7(6) . . . . ?
O6 C52 C53 C54 5.6(9) . . . . ?
C58 C53 C54 C55 -1.3(10) . . . . ?
C52 C53 C54 C55 -176.5(6) . . . . ?
C53 C54 C55 C56 0.2(11) . . . . ?
C54 C55 C56 C57 0.5(11) . . . . ?
C55 C56 C57 C58 0.0(12) . . . . ?
C54 C53 C58 C57 1.8(11) . . . . ?
C52 C53 C58 C57 177.2(7) . . . . ?
C56 C57 C58 C53 -1.2(12) . . . . ?
N12 C59 C60 N9 -28.7(9) . . . . ?
N12 C59 C60 C61 158.0(6) . . . . ?
N9 C60 C61 C62 1.3(11) . . . . ?
C59 C60 C61 C62 174.3(7) . . . . ?
C60 C61 C62 C63 -2.2(11) . . . . ?
C61 C62 C63 C64 2.1(11) . . . . ?
C61 C62 C63 C68 -179.2(7) . . . . ?
C68 C63 C64 N9 180.0(7) . . . . ?
C62 C63 C64 N9 -1.3(11) . . . . ?
C68 C63 C64 C65 -1.6(10) . . . . ?
C62 C63 C64 C65 177.2(6) . . . . ?
N9 C64 C65 C66 -178.1(6) . . . . ?
C63 C64 C65 C66 3.4(10) . . . . ?
N9 C64 C65 O11 -1.0(9) . . . . ?
C63 C64 C65 O11 -179.5(6) . . . . ?
O11 C65 C66 C67 -178.0(6) . . . . ?
C64 C65 C66 C67 -1.3(11) . . . . ?
C65 C66 C67 C68 -2.7(11) . . . . ?
C66 C67 C68 C63 4.5(11) . . . . ?
C64 C63 C68 C67 -2.4(11) . . . . ?
C62 C63 C68 C67 178.9(7) . . . . ?
N12 C69 C70 N10 10.9(10) . . . . ?
N12 C69 C70 C71 -171.1(6) . . . . ?
N10 C70 C71 C72 0.8(10) . . . . ?
C69 C70 C71 C72 -177.2(7) . . . . ?
C70 C71 C72 C73 1.7(11) . . . . ?
C71 C72 C73 C74 -3.1(11) . . . . ?
C72 C73 C74 N10 2.0(10) . . . . ?
N12 C75 C76 N11 -33.9(8) . . . . ?
N12 C75 C76 C77 146.6(6) . . . . ?
N11 C76 C77 C78 1.2(10) . . . . ?
C75 C76 C77 C78 -179.3(6) . . . . ?
C76 C77 C78 C79 -0.8(10) . . . . ?
C77 C78 C79 C80 0.4(11) . . . . ?
C78 C79 C80 N11 -0.3(11) . . . . ?
O11 C81 C82 C87 -117.1(7) . . . . ?
O11 C81 C82 C83 65.5(8) . . . . ?
C87 C82 C83 C84 1.1(11) . . . . ?
C81 C82 C83 C84 178.7(7) . . . . ?
C82 C83 C84 C85 -1.9(12) . . . . ?
C83 C84 C85 C86 1.6(12) . . . . ?
C84 C85 C86 C87 -0.6(12) . . . . ?
C85 C86 C87 C82 -0.1(12) . . . . ?
C83 C82 C87 C86 -0.2(11) . . . . ?
C81 C82 C87 C86 -177.6(7) . . . . ?
N16 C88 C89 N13 23.0(10) . . . . ?
N16 C88 C89 C90 -160.8(7) . . . . ?
N13 C89 C90 C91 2.2(11) . . . . ?
C88 C89 C90 C91 -173.7(7) . . . . ?
C89 C90 C91 C92 -1.5(11) . . . . ?
C90 C91 C92 C93 -0.6(10) . . . . ?
C90 C91 C92 C97 179.5(7) . . . . ?
C91 C92 C93 N13 2.2(10) . . . . ?
C97 C92 C93 N13 -177.9(6) . . . . ?
C91 C92 C93 C94 -176.7(6) . . . . ?
C97 C92 C93 C94 3.2(10) . . . . ?
N13 C93 C94 C95 179.4(6) . . . . ?
C92 C93 C94 C95 -1.7(10) . . . . ?
N13 C93 C94 O16 -2.8(9) . . . . ?
C92 C93 C94 O16 176.1(6) . . . . ?
O16 C94 C95 C96 -176.6(7) . . . . ?
C93 C94 C95 C96 0.8(11) . . . . ?
C94 C95 C96 C97 -1.5(11) . . . . ?
C95 C96 C97 C92 3.1(11) . . . . ?
C91 C92 C97 C96 175.9(7) . . . . ?
C93 C92 C97 C96 -4.0(11) . . . . ?
N16 C98 C99 N14 35.3(8) . . . . ?
N16 C98 C99 C100 -144.7(6) . . . . ?
N14 C99 C100 C101 4.7(10) . . . . ?
C98 C99 C100 C101 -175.4(7) . . . . ?
C99 C100 C101 C102 -0.2(12) . . . . ?
C100 C101 C102 C103 -3.1(12) . . . . ?
C101 C102 C103 N14 2.0(10) . . . . ?
N16 C104 C105 N15 12.9(10) . . . . ?
N16 C104 C105 C106 -170.2(6) . . . . ?
N15 C105 C106 C107 3.8(11) . . . . ?
C104 C105 C106 C107 -173.1(7) . . . . ?
C105 C106 C107 C108 -2.5(11) . . . . ?
C106 C107 C108 C109 0.5(11) . . . . ?
C107 C108 C109 N15 0.2(11) . . . . ?
O16 C110 C111 C112 -171.4(6) . . . . ?
O16 C110 C111 C116 8.4(9) . . . . ?
C116 C111 C112 C113 -2.5(11) . . . . ?
C110 C111 C112 C113 177.4(7) . . . . ?
C111 C112 C113 C114 0.2(13) . . . . ?
C112 C113 C114 C115 0.9(12) . . . . ?
C113 C114 C115 C116 0.3(11) . . . . ?
C112 C111 C116 C115 3.6(11) . . . . ?
C110 C111 C116 C115 -176.2(7) . . . . ?
C114 C115 C116 C111 -2.5(11) . . . . ?
N20 C117 C118 N17 -24.7(10) . . . . ?
N20 C117 C118 C119 154.8(7) . . . . ?
N17 C118 C119 C120 -4.6(11) . . . . ?
C117 C118 C119 C120 175.9(6) . . . . ?
C118 C119 C120 C121 3.4(10) . . . . ?
C119 C120 C121 C126 -179.4(7) . . . . ?
C119 C120 C121 C122 0.1(10) . . . . ?
C120 C121 C122 N17 -2.8(10) . . . . ?
C126 C121 C122 N17 176.7(6) . . . . ?
C120 C121 C122 C123 178.4(6) . . . . ?
C126 C121 C122 C123 -2.1(10) . . . . ?
N17 C122 C123 O21 4.0(9) . . . . ?
C121 C122 C123 O21 -177.1(6) . . . . ?
N17 C122 C123 C124 -178.6(6) . . . . ?
C121 C122 C123 C124 0.3(10) . . . . ?
O21 C123 C124 C125 178.3(6) . . . . ?
C122 C123 C124 C125 1.2(10) . . . . ?
C123 C124 C125 C126 -0.7(11) . . . . ?
C124 C125 C126 C121 -1.3(11) . . . . ?
C120 C121 C126 C125 -177.9(7) . . . . ?
C122 C121 C126 C125 2.6(10) . . . . ?
N20 C127 C128 N18 17.6(9) . . . . ?
N20 C127 C128 C129 -164.8(6) . . . . ?
N18 C128 C129 C130 0.8(11) . . . . ?
C127 C128 C129 C130 -176.6(7) . . . . ?
C128 C129 C130 C131 -0.5(11) . . . . ?
C129 C130 C131 C132 1.0(11) . . . . ?
C130 C131 C132 N18 -1.8(11) . . . . ?
N20 C133 C134 N19 -32.7(8) . . . . ?
N20 C133 C134 C135 146.8(7) . . . . ?
N19 C134 C135 C136 -2.8(12) . . . . ?
C133 C134 C135 C136 177.7(7) . . . . ?
C134 C135 C136 C137 1.2(13) . . . . ?
C135 C136 C137 C138 -0.6(12) . . . . ?
C136 C137 C138 N19 1.5(12) . . . . ?
O21 C139 C140 C141 -114.2(7) . . . . ?
O21 C139 C140 C145 68.7(7) . . . . ?
C145 C140 C141 C142 -1.3(10) . . . . ?
C139 C140 C141 C142 -178.4(6) . . . . ?
C140 C141 C142 C143 -0.2(11) . . . . ?
C141 C142 C143 C144 1.0(11) . . . . ?
C142 C143 C144 C145 -0.3(11) . . . . ?
C141 C140 C145 C144 2.0(10) . . . . ?
C139 C140 C145 C144 179.2(6) . . . . ?
C143 C144 C145 C140 -1.2(11) . . . . ?
N24 C146 C147 N21 26.8(9) . . . . ?
N24 C146 C147 C148 -158.5(6) . . . . ?
N21 C147 C148 C149 2.3(11) . . . . ?
C146 C147 C148 C149 -172.3(7) . . . . ?
C147 C148 C149 C150 0.0(11) . . . . ?
C148 C149 C150 C155 -179.4(7) . . . . ?
C148 C149 C150 C151 -4.0(10) . . . . ?
C155 C150 C151 N21 -178.1(6) . . . . ?
C149 C150 C151 N21 6.2(10) . . . . ?
C155 C150 C151 C152 0.2(10) . . . . ?
C149 C150 C151 C152 -175.6(6) . . . . ?
N21 C151 C152 O26 -3.2(9) . . . . ?
C150 C151 C152 O26 178.5(6) . . . . ?
N21 C151 C152 C153 177.0(6) . . . . ?
C150 C151 C152 C153 -1.3(11) . . . . ?
O26 C152 C153 C154 179.1(6) . . . . ?
C151 C152 C153 C154 -1.1(10) . . . . ?
C152 C153 C154 C155 5.0(10) . . . . ?
C153 C154 C155 C150 -6.3(11) . . . . ?
C151 C150 C155 C154 3.7(10) . . . . ?
C149 C150 C155 C154 179.0(7) . . . . ?
N24 C156 C157 N22 -12.6(10) . . . . ?
N24 C156 C157 C158 169.4(7) . . . . ?
N22 C157 C158 C159 1.3(11) . . . . ?
C156 C157 C158 C159 179.3(7) . . . . ?
C157 C158 C159 C160 -3.3(12) . . . . ?
C158 C159 C160 C161 3.4(11) . . . . ?
C159 C160 C161 N22 -1.5(11) . . . . ?
N24 C162 C163 N23 34.2(8) . . . . ?
N24 C162 C163 C164 -150.7(7) . . . . ?
N23 C163 C164 C165 -0.7(11) . . . . ?
C162 C163 C164 C165 -175.5(7) . . . . ?
C163 C164 C165 C166 1.6(11) . . . . ?
C164 C165 C166 C167 -1.6(12) . . . . ?
C165 C166 C167 N23 0.8(12) . . . . ?
O26 C168 C169 C174 -169.1(6) . . . . ?
O26 C168 C169 C170 6.6(9) . . . . ?
C174 C169 C170 C171 -0.5(10) . . . . ?
C168 C169 C170 C171 -176.1(6) . . . . ?
C169 C170 C171 C172 -1.2(11) . . . . ?
C170 C171 C172 C173 0.8(12) . . . . ?
C171 C172 C173 C174 1.1(13) . . . . ?
C170 C169 C174 C173 2.5(11) . . . . ?
C168 C169 C174 C173 178.3(7) . . . . ?
C172 C173 C174 C169 -2.8(12) . . . . ?
C8 C9 N1 C6 -1.3(10) . . . . ?
C10 C9 N1 C6 -178.0(6) . . . . ?
C8 C9 N1 Zn1 -176.6(6) . . . . ?
C10 C9 N1 Zn1 6.7(8) . . . . ?
C1 C6 N1 C9 -178.4(6) . . . . ?
C5 C6 N1 C9 2.8(10) . . . . ?
C1 C6 N1 Zn1 -3.5(9) . . . . ?
C5 C6 N1 Zn1 177.7(5) . . . . ?
C19 C18 N2 C22 1.3(10) . . . . ?
C17 C18 N2 C22 -173.6(7) . . . . ?
C19 C18 N2 Zn1 -177.3(5) . . . . ?
C17 C18 N2 Zn1 7.8(9) . . . . ?
C21 C22 N2 C18 -1.3(10) . . . . ?
C21 C22 N2 Zn1 177.1(5) . . . . ?
C15 C16 N3 C12 0.0(11) . . . . ?
C15 C16 N3 Zn1 175.5(6) . . . . ?
C13 C12 N3 C16 0.4(10) . . . . ?
C11 C12 N3 C16 179.8(6) . . . . ?
C13 C12 N3 Zn1 -175.8(5) . . . . ?
C11 C12 N3 Zn1 3.7(8) . . . . ?
C9 C10 N4 C17 -87.2(8) . . . . ?
C9 C10 N4 C11 140.6(7) . . . . ?
C9 C10 N4 Zn1 29.8(7) . . . . ?
C18 C17 N4 C10 134.9(7) . . . . ?
C18 C17 N4 C11 -94.5(9) . . . . ?
C18 C17 N4 Zn1 18.5(8) . . . . ?
C12 C11 N4 C10 -66.3(8) . . . . ?
C12 C11 N4 C17 162.8(6) . . . . ?
C12 C11 N4 Zn1 47.0(7) . . . . ?
C37 C38 N5 C35 -1.2(11) . . . . ?
C39 C38 N5 C35 174.6(7) . . . . ?
C37 C38 N5 Zn2 -179.6(5) . . . . ?
C39 C38 N5 Zn2 -3.8(9) . . . . ?
C30 C35 N5 C38 178.6(7) . . . . ?
C34 C35 N5 C38 -1.6(10) . . . . ?
C30 C35 N5 Zn2 -3.2(9) . . . . ?
C34 C35 N5 Zn2 176.6(5) . . . . ?
C44 C45 N6 C41 -2.0(10) . . . . ?
C44 C45 N6 Zn2 -177.8(5) . . . . ?
C42 C41 N6 C45 -1.3(10) . . . . ?
C40 C41 N6 C45 174.1(7) . . . . ?
C42 C41 N6 Zn2 174.9(6) . . . . ?
C40 C41 N6 Zn2 -9.6(8) . . . . ?
C48 C47 N7 C51 -0.9(10) . . . . ?
C46 C47 N7 C51 175.5(6) . . . . ?
C48 C47 N7 Zn2 177.6(5) . . . . ?
C46 C47 N7 Zn2 -6.0(8) . . . . ?
C50 C51 N7 C47 2.2(10) . . . . ?
C50 C51 N7 Zn2 -176.1(5) . . . . ?
C41 C40 N8 C46 96.5(8) . . . . ?
C41 C40 N8 C39 -138.1(7) . . . . ?
C41 C40 N8 Zn2 -19.4(8) . . . . ?
C47 C46 N8 C40 -163.1(6) . . . . ?
C47 C46 N8 C39 71.1(8) . . . . ?
C47 C46 N8 Zn2 -43.7(6) . . . . ?
C38 C39 N8 C40 90.3(8) . . . . ?
C38 C39 N8 C46 -143.7(7) . . . . ?
C38 C39 N8 Zn2 -30.5(8) . . . . ?
C63 C64 N9 C60 0.4(10) . . . . ?
C65 C64 N9 C60 -178.0(6) . . . . ?
C63 C64 N9 Zn3 176.9(5) . . . . ?
C65 C64 N9 Zn3 -1.5(9) . . . . ?
C61 C60 N9 C64 -0.4(10) . . . . ?
C59 C60 N9 C64 -173.8(6) . . . . ?
C61 C60 N9 Zn3 -177.3(5) . . . . ?
C59 C60 N9 Zn3 9.3(7) . . . . ?
C73 C74 N10 C70 0.5(10) . . . . ?
C73 C74 N10 Zn3 -174.3(5) . . . . ?
C71 C70 N10 C74 -1.9(10) . . . . ?
C69 C70 N10 C74 176.1(7) . . . . ?
C71 C70 N10 Zn3 173.4(5) . . . . ?
C69 C70 N10 Zn3 -8.7(8) . . . . ?
C79 C80 N11 C76 0.7(10) . . . . ?
C79 C80 N11 Zn3 174.7(5) . . . . ?
C77 C76 N11 C80 -1.2(10) . . . . ?
C75 C76 N11 C80 179.3(6) . . . . ?
C77 C76 N11 Zn3 -175.8(5) . . . . ?
C75 C76 N11 Zn3 4.7(7) . . . . ?
C76 C75 N12 C69 163.7(6) . . . . ?
C76 C75 N12 C59 -68.6(7) . . . . ?
C76 C75 N12 Zn3 43.5(6) . . . . ?
C70 C69 N12 C75 -124.7(7) . . . . ?
C70 C69 N12 C59 109.6(7) . . . . ?
C70 C69 N12 Zn3 -7.4(8) . . . . ?
C60 C59 N12 C75 143.2(6) . . . . ?
C60 C59 N12 C69 -89.6(7) . . . . ?
C60 C59 N12 Zn3 30.7(7) . . . . ?
C90 C89 N13 C93 -0.7(11) . . . . ?
C88 C89 N13 C93 175.2(6) . . . . ?
C90 C89 N13 Zn4 179.7(6) . . . . ?
C88 C89 N13 Zn4 -4.4(9) . . . . ?
C92 C93 N13 C89 -1.6(10) . . . . ?
C94 C93 N13 C89 177.3(6) . . . . ?
C92 C93 N13 Zn4 178.0(5) . . . . ?
C94 C93 N13 Zn4 -3.1(9) . . . . ?
C102 C103 N14 C99 2.2(10) . . . . ?
C102 C103 N14 Zn4 -177.6(5) . . . . ?
C100 C99 N14 C103 -5.8(10) . . . . ?
C98 C99 N14 C103 174.3(6) . . . . ?
C100 C99 N14 Zn4 174.0(5) . . . . ?
C98 C99 N14 Zn4 -5.9(7) . . . . ?
C106 C105 N15 C109 -2.9(9) . . . . ?
C104 C105 N15 C109 174.0(6) . . . . ?
C106 C105 N15 Zn4 178.1(5) . . . . ?
C104 C105 N15 Zn4 -5.0(8) . . . . ?
C108 C109 N15 C105 1.0(10) . . . . ?
C108 C109 N15 Zn4 179.9(5) . . . . ?
C99 C98 N16 C88 72.4(7) . . . . ?
C99 C98 N16 C104 -159.6(6) . . . . ?
C99 C98 N16 Zn4 -42.6(6) . . . . ?
C89 C88 N16 C98 -140.5(7) . . . . ?
C89 C88 N16 C104 89.8(8) . . . . ?
C89 C88 N16 Zn4 -27.5(7) . . . . ?
C105 C104 N16 C98 101.8(7) . . . . ?
C105 C104 N16 C88 -130.1(7) . . . . ?
C105 C104 N16 Zn4 -13.1(8) . . . . ?
C119 C118 N17 C122 2.1(11) . . . . ?
C117 C118 N17 C122 -178.4(6) . . . . ?
C119 C118 N17 Zn5 -171.7(6) . . . . ?
C117 C118 N17 Zn5 7.7(9) . . . . ?
C123 C122 N17 C118 -179.4(6) . . . . ?
C121 C122 N17 C118 1.7(10) . . . . ?
C123 C122 N17 Zn5 -6.3(9) . . . . ?
C121 C122 N17 Zn5 174.8(5) . . . . ?
C129 C128 N18 C132 -1.5(10) . . . . ?
C127 C128 N18 C132 176.0(6) . . . . ?
C129 C128 N18 Zn5 168.8(5) . . . . ?
C127 C128 N18 Zn5 -13.7(8) . . . . ?
C131 C132 N18 C128 2.0(10) . . . . ?
C131 C132 N18 Zn5 -167.5(5) . . . . ?
C135 C134 N19 C138 3.6(10) . . . . ?
C133 C134 N19 C138 -176.9(6) . . . . ?
C135 C134 N19 Zn5 -174.9(6) . . . . ?
C133 C134 N19 Zn5 4.6(8) . . . . ?
C137 C138 N19 C134 -3.0(10) . . . . ?
C137 C138 N19 Zn5 175.4(6) . . . . ?
C134 C133 N20 C127 160.8(6) . . . . ?
C134 C133 N20 C117 -71.5(7) . . . . ?
C134 C133 N20 Zn5 41.3(6) . . . . ?
C128 C127 N20 C133 -129.9(7) . . . . ?
C128 C127 N20 C117 103.0(7) . . . . ?
C128 C127 N20 Zn5 -12.5(7) . . . . ?
C118 C117 N20 C133 138.8(6) . . . . ?
C118 C117 N20 C127 -91.8(8) . . . . ?
C118 C117 N20 Zn5 26.0(7) . . . . ?
C148 C147 N21 C151 -0.2(10) . . . . ?
C146 C147 N21 C151 174.6(6) . . . . ?
C148 C147 N21 Zn6 176.6(5) . . . . ?
C146 C147 N21 Zn6 -8.5(8) . . . . ?
C152 C151 N21 C147 177.6(6) . . . . ?
C150 C151 N21 C147 -4.1(10) . . . . ?
C152 C151 N21 Zn6 1.1(9) . . . . ?
C150 C151 N21 Zn6 179.4(5) . . . . ?
C160 C161 N22 C157 -0.4(10) . . . . ?
C160 C161 N22 Zn6 171.1(5) . . . . ?
C158 C157 N22 C161 0.6(10) . . . . ?
C156 C157 N22 C161 -177.4(7) . . . . ?
C158 C157 N22 Zn6 -171.8(5) . . . . ?
C156 C157 N22 Zn6 10.2(8) . . . . ?
C166 C167 N23 C163 0.2(10) . . . . ?
C166 C167 N23 Zn6 -175.7(6) . . . . ?
C164 C163 N23 C167 -0.2(10) . . . . ?
C162 C163 N23 C167 174.9(6) . . . . ?
C164 C163 N23 Zn6 176.1(5) . . . . ?
C162 C163 N23 Zn6 -8.8(7) . . . . ?
C163 C162 N24 C146 74.1(7) . . . . ?
C163 C162 N24 C156 -159.1(6) . . . . ?
C163 C162 N24 Zn6 -39.9(6) . . . . ?
C147 C146 N24 C162 -143.6(6) . . . . ?
C147 C146 N24 C156 90.1(7) . . . . ?
C147 C146 N24 Zn6 -28.9(7) . . . . ?
C157 C156 N24 C162 125.8(7) . . . . ?
C157 C156 N24 C146 -108.8(7) . . . . ?
C157 C156 N24 Zn6 8.1(8) . . . . ?
C2 C1 O1 C23 5.1(10) . . . . ?
C6 C1 O1 C23 -178.5(6) . . . . ?
C24 C23 O1 C1 81.8(7) . . . . ?
O5 Cl1 O2 Zn1 24.0(4) . . . . ?
O3 Cl1 O2 Zn1 143.5(3) . . . . ?
O4 Cl1 O2 Zn1 -97.3(4) . . . . ?
C31 C30 O6 C52 -4.4(10) . . . . ?
C35 C30 O6 C52 174.2(6) . . . . ?
C53 C52 O6 C30 -85.1(7) . . . . ?
O9 Cl2 O7 Zn2 107.3(4) . . . . ?
O10 Cl2 O7 Zn2 -132.8(3) . . . . ?
O8 Cl2 O7 Zn2 -12.2(4) . . . . ?
C66 C65 O11 C81 -2.0(10) . . . . ?
C64 C65 O11 C81 -178.9(6) . . . . ?
C82 C81 O11 C65 84.9(7) . . . . ?
O14 Cl3 O15 Zn3 -91.5(4) . . . . ?
O13 Cl3 O15 Zn3 149.5(3) . . . . ?
O12 Cl3 O15 Zn3 30.0(4) . . . . ?
C95 C94 O16 C110 -11.8(10) . . . . ?
C93 C94 O16 C110 170.6(6) . . . . ?
C111 C110 O16 C94 -81.5(7) . . . . ?
O18 Cl4 O17 Zn4 -129.6(4) . . . . ?
O19 Cl4 O17 Zn4 110.9(4) . . . . ?
O20 Cl4 O17 Zn4 -9.7(4) . . . . ?
C122 C123 O21 C139 179.8(6) . . . . ?
C124 C123 O21 C139 2.5(10) . . . . ?
C140 C139 O21 C123 83.0(7) . . . . ?
O25 Cl5 O22 Zn5 22.7(4) . . . . ?
O24 Cl5 O22 Zn5 143.0(3) . . . . ?
O23 Cl5 O22 Zn5 -97.3(4) . . . . ?
C153 C152 O26 C168 -4.2(10) . . . . ?
C151 C152 O26 C168 176.0(6) . . . . ?
C169 C168 O26 C152 -87.0(7) . . . . ?
O28 Cl6 O27 Zn6 106.3(4) . . . . ?
O29 Cl6 O27 Zn6 -132.8(3) . . . . ?
O30 Cl6 O27 Zn6 -13.1(4) . . . . ?
C9 N1 Zn1 N2 84.5(5) . . . . ?
C6 N1 Zn1 N2 -90.3(6) . . . . ?
C9 N1 Zn1 N3 -68.1(5) . . . . ?
C6 N1 Zn1 N3 117.0(5) . . . . ?
C9 N1 Zn1 O2 -164.9(4) . . . . ?
C6 N1 Zn1 O2 20.3(7) . . . . ?
C9 N1 Zn1 N4 8.1(5) . . . . ?
C6 N1 Zn1 N4 -166.7(6) . . . . ?
C18 N2 Zn1 N1 -73.6(5) . . . . ?
C22 N2 Zn1 N1 107.9(6) . . . . ?
C18 N2 Zn1 N3 62.1(6) . . . . ?
C22 N2 Zn1 N3 -116.4(6) . . . . ?
C18 N2 Zn1 O2 143.7(5) . . . . ?
C22 N2 Zn1 O2 -34.8(6) . . . . ?
C18 N2 Zn1 N4 2.5(5) . . . . ?
C22 N2 Zn1 N4 -175.9(6) . . . . ?
C16 N3 Zn1 N1 -79.6(6) . . . . ?
C12 N3 Zn1 N1 96.1(5) . . . . ?
C16 N3 Zn1 N2 142.5(6) . . . . ?
C12 N3 Zn1 N2 -41.8(6) . . . . ?
C16 N3 Zn1 O2 60.3(6) . . . . ?
C12 N3 Zn1 O2 -124.0(5) . . . . ?
C16 N3 Zn1 N4 -157.3(6) . . . . ?
C12 N3 Zn1 N4 18.5(5) . . . . ?
Cl1 O2 Zn1 N1 154.8(3) . . . . ?
Cl1 O2 Zn1 N2 -87.4(4) . . . . ?
Cl1 O2 Zn1 N3 52.7(4) . . . . ?
Cl1 O2 Zn1 N4 -14.5(6) . . . . ?
C10 N4 Zn1 N1 -20.8(5) . . . . ?
C17 N4 Zn1 N1 99.9(5) . . . . ?
C11 N4 Zn1 N1 -138.5(5) . . . . ?
C10 N4 Zn1 N2 -132.4(5) . . . . ?
C17 N4 Zn1 N2 -11.6(5) . . . . ?
C11 N4 Zn1 N2 110.0(5) . . . . ?
C10 N4 Zn1 N3 82.3(5) . . . . ?
C17 N4 Zn1 N3 -157.0(5) . . . . ?
C11 N4 Zn1 N3 -35.3(5) . . . . ?
C10 N4 Zn1 O2 152.1(4) . . . . ?
C17 N4 Zn1 O2 -87.1(6) . . . . ?
C11 N4 Zn1 O2 34.5(6) . . . . ?
C45 N6 Zn2 N7 113.1(6) . . . . ?
C41 N6 Zn2 N7 -62.9(6) . . . . ?
C45 N6 Zn2 N5 -109.9(6) . . . . ?
C41 N6 Zn2 N5 74.2(5) . . . . ?
C45 N6 Zn2 O7 31.6(6) . . . . ?
C41 N6 Zn2 O7 -144.3(5) . . . . ?
C45 N6 Zn2 N8 174.6(6) . . . . ?
C41 N6 Zn2 N8 -1.3(5) . . . . ?
C47 N7 Zn2 N6 47.2(6) . . . . ?
C51 N7 Zn2 N6 -134.5(5) . . . . ?
C47 N7 Zn2 N5 -91.0(5) . . . . ?
C51 N7 Zn2 N5 87.4(6) . . . . ?
C47 N7 Zn2 O7 129.7(5) . . . . ?
C51 N7 Zn2 O7 -52.0(6) . . . . ?
C47 N7 Zn2 N8 -15.3(5) . . . . ?
C51 N7 Zn2 N8 163.1(6) . . . . ?
C38 N5 Zn2 N6 -87.2(5) . . . . ?
C35 N5 Zn2 N6 94.5(6) . . . . ?
C38 N5 Zn2 N7 63.6(5) . . . . ?
C35 N5 Zn2 N7 -114.8(5) . . . . ?
C38 N5 Zn2 O7 163.4(5) . . . . ?
C35 N5 Zn2 O7 -14.9(7) . . . . ?
C38 N5 Zn2 N8 -11.0(5) . . . . ?
C35 N5 Zn2 N8 170.7(6) . . . . ?
Cl2 O7 Zn2 N6 78.4(4) . . . . ?
Cl2 O7 Zn2 N7 -58.1(4) . . . . ?
Cl2 O7 Zn2 N5 -165.1(3) . . . . ?
Cl2 O7 Zn2 N8 6.1(5) . . . . ?
C40 N8 Zn2 N6 11.8(5) . . . . ?
C46 N8 Zn2 N6 -108.9(5) . . . . ?
C39 N8 Zn2 N6 133.5(5) . . . . ?
C40 N8 Zn2 N7 153.2(5) . . . . ?
C46 N8 Zn2 N7 32.5(4) . . . . ?
C39 N8 Zn2 N7 -85.1(5) . . . . ?
C40 N8 Zn2 N5 -99.3(5) . . . . ?
C46 N8 Zn2 N5 140.1(5) . . . . ?
C39 N8 Zn2 N5 22.4(5) . . . . ?
C40 N8 Zn2 O7 86.6(6) . . . . ?
C46 N8 Zn2 O7 -34.1(6) . . . . ?
C39 N8 Zn2 O7 -151.7(4) . . . . ?
C74 N10 Zn3 N9 97.6(5) . . . . ?
C70 N10 Zn3 N9 -77.4(5) . . . . ?
C74 N10 Zn3 N11 -134.7(5) . . . . ?
C70 N10 Zn3 N11 50.3(7) . . . . ?
C74 N10 Zn3 O15 -43.9(5) . . . . ?
C70 N10 Zn3 O15 141.1(5) . . . . ?
C74 N10 Zn3 N12 178.0(6) . . . . ?
C70 N10 Zn3 N12 3.0(5) . . . . ?
C64 N9 Zn3 N10 -90.3(6) . . . . ?
C60 N9 Zn3 N10 86.3(5) . . . . ?
C64 N9 Zn3 N11 114.5(6) . . . . ?
C60 N9 Zn3 N11 -68.9(5) . . . . ?
C64 N9 Zn3 O15 9.6(7) . . . . ?
C60 N9 Zn3 O15 -173.8(4) . . . . ?
C64 N9 Zn3 N12 -169.8(6) . . . . ?
C60 N9 Zn3 N12 6.8(5) . . . . ?
C80 N11 Zn3 N10 153.8(5) . . . . ?
C76 N11 Zn3 N10 -32.0(7) . . . . ?
C80 N11 Zn3 N9 -79.1(6) . . . . ?
C76 N11 Zn3 N9 95.1(5) . . . . ?
C80 N11 Zn3 O15 63.3(5) . . . . ?
C76 N11 Zn3 O15 -122.5(4) . . . . ?
C80 N11 Zn3 N12 -158.1(6) . . . . ?
C76 N11 Zn3 N12 16.1(4) . . . . ?
Cl3 O15 Zn3 N10 -97.0(3) . . . . ?
Cl3 O15 Zn3 N9 160.2(3) . . . . ?
Cl3 O15 Zn3 N11 51.6(3) . . . . ?
Cl3 O15 Zn3 N12 -20.7(5) . . . . ?
C75 N12 Zn3 N10 124.4(4) . . . . ?
C69 N12 Zn3 N10 2.7(5) . . . . ?
C59 N12 Zn3 N10 -119.8(4) . . . . ?
C75 N12 Zn3 N9 -135.8(4) . . . . ?
C69 N12 Zn3 N9 102.4(5) . . . . ?
C59 N12 Zn3 N9 -20.1(4) . . . . ?
C75 N12 Zn3 N11 -32.5(4) . . . . ?
C69 N12 Zn3 N11 -154.2(5) . . . . ?
C59 N12 Zn3 N11 83.3(4) . . . . ?
C75 N12 Zn3 O15 44.7(5) . . . . ?
C69 N12 Zn3 O15 -77.0(6) . . . . ?
C59 N12 Zn3 O15 160.5(4) . . . . ?
C105 N15 Zn4 N13 74.1(5) . . . . ?
C109 N15 Zn4 N13 -104.8(5) . . . . ?
C105 N15 Zn4 N14 -63.5(6) . . . . ?
C109 N15 Zn4 N14 117.5(6) . . . . ?
C105 N15 Zn4 O17 -144.4(5) . . . . ?
C109 N15 Zn4 O17 36.7(5) . . . . ?
C105 N15 Zn4 N16 -2.3(5) . . . . ?
C109 N15 Zn4 N16 178.8(6) . . . . ?
C89 N13 Zn4 N15 -86.6(5) . . . . ?
C93 N13 Zn4 N15 93.8(5) . . . . ?
C89 N13 Zn4 N14 66.9(5) . . . . ?
C93 N13 Zn4 N14 -112.7(5) . . . . ?
C89 N13 Zn4 O17 165.7(5) . . . . ?
C93 N13 Zn4 O17 -13.9(7) . . . . ?
C89 N13 Zn4 N16 -9.1(5) . . . . ?
C93 N13 Zn4 N16 171.3(6) . . . . ?
C103 N14 Zn4 N15 -132.9(5) . . . . ?
C99 N14 Zn4 N15 47.3(6) . . . . ?
C103 N14 Zn4 N13 89.0(5) . . . . ?
C99 N14 Zn4 N13 -90.8(5) . . . . ?
C103 N14 Zn4 O17 -50.6(5) . . . . ?
C99 N14 Zn4 O17 129.6(4) . . . . ?
C103 N14 Zn4 N16 165.2(6) . . . . ?
C99 N14 Zn4 N16 -14.6(4) . . . . ?
Cl4 O17 Zn4 N15 78.1(4) . . . . ?
Cl4 O17 Zn4 N13 -168.2(3) . . . . ?
Cl4 O17 Zn4 N14 -62.3(4) . . . . ?
Cl4 O17 Zn4 N16 3.7(6) . . . . ?
C98 N16 Zn4 N15 -113.4(4) . . . . ?
C88 N16 Zn4 N15 128.4(5) . . . . ?
C104 N16 Zn4 N15 8.5(5) . . . . ?
C98 N16 Zn4 N13 138.3(4) . . . . ?
C88 N16 Zn4 N13 20.1(5) . . . . ?
C104 N16 Zn4 N13 -99.8(5) . . . . ?
C98 N16 Zn4 N14 31.6(4) . . . . ?
C88 N16 Zn4 N14 -86.6(5) . . . . ?
C104 N16 Zn4 N14 153.4(5) . . . . ?
C98 N16 Zn4 O17 -36.3(6) . . . . ?
C88 N16 Zn4 O17 -154.5(4) . . . . ?
C104 N16 Zn4 O17 85.6(6) . . . . ?
C128 N18 Zn5 N17 -76.1(5) . . . . ?
C132 N18 Zn5 N17 93.3(5) . . . . ?
C128 N18 Zn5 N19 50.3(7) . . . . ?
C132 N18 Zn5 N19 -140.3(5) . . . . ?
C128 N18 Zn5 O22 141.4(5) . . . . ?
C132 N18 Zn5 O22 -49.2(5) . . . . ?
C128 N18 Zn5 N20 5.1(5) . . . . ?
C132 N18 Zn5 N20 174.4(6) . . . . ?
C118 N17 Zn5 N18 85.8(5) . . . . ?
C122 N17 Zn5 N18 -87.7(5) . . . . ?
C118 N17 Zn5 N19 -69.8(5) . . . . ?
C122 N17 Zn5 N19 116.7(5) . . . . ?
C118 N17 Zn5 O22 -175.7(4) . . . . ?
C122 N17 Zn5 O22 10.8(7) . . . . ?
C118 N17 Zn5 N20 6.2(5) . . . . ?
C122 N17 Zn5 N20 -167.4(6) . . . . ?
C134 N19 Zn5 N18 -30.7(7) . . . . ?
C138 N19 Zn5 N18 150.9(5) . . . . ?
C134 N19 Zn5 N17 94.4(5) . . . . ?
C138 N19 Zn5 N17 -84.0(6) . . . . ?
C134 N19 Zn5 O22 -121.9(5) . . . . ?
C138 N19 Zn5 O22 59.7(5) . . . . ?
C134 N19 Zn5 N20 15.0(5) . . . . ?
C138 N19 Zn5 N20 -163.4(6) . . . . ?
Cl5 O22 Zn5 N18 -94.7(4) . . . . ?
Cl5 O22 Zn5 N17 165.0(3) . . . . ?
Cl5 O22 Zn5 N19 55.2(4) . . . . ?
Cl5 O22 Zn5 N20 -17.7(5) . . . . ?
C133 N20 Zn5 N18 128.2(4) . . . . ?
C127 N20 Zn5 N18 4.6(5) . . . . ?
C117 N20 Zn5 N18 -115.1(5) . . . . ?
C133 N20 Zn5 N17 -134.5(4) . . . . ?
C127 N20 Zn5 N17 101.9(5) . . . . ?
C117 N20 Zn5 N17 -17.7(4) . . . . ?
C133 N20 Zn5 N19 -30.5(4) . . . . ?
C127 N20 Zn5 N19 -154.0(5) . . . . ?
C117 N20 Zn5 N19 86.3(5) . . . . ?
C133 N20 Zn5 O22 47.1(5) . . . . ?
C127 N20 Zn5 O22 -76.4(5) . . . . ?
C117 N20 Zn5 O22 163.9(4) . . . . ?
C161 N22 Zn6 N23 129.3(6) . . . . ?
C157 N22 Zn6 N23 -58.6(7) . . . . ?
C161 N22 Zn6 N21 -97.1(6) . . . . ?
C157 N22 Zn6 N21 75.0(5) . . . . ?
C161 N22 Zn6 O27 44.7(5) . . . . ?
C157 N22 Zn6 O27 -143.2(5) . . . . ?
C161 N22 Zn6 N24 -175.9(6) . . . . ?
C157 N22 Zn6 N24 -3.9(5) . . . . ?
C167 N23 Zn6 N22 -139.1(6) . . . . ?
C163 N23 Zn6 N22 44.8(7) . . . . ?
C167 N23 Zn6 N21 88.7(6) . . . . ?
C163 N23 Zn6 N21 -87.4(5) . . . . ?
C167 N23 Zn6 O27 -53.8(6) . . . . ?
C163 N23 Zn6 O27 130.2(5) . . . . ?
C167 N23 Zn6 N24 165.2(6) . . . . ?
C163 N23 Zn6 N24 -10.8(5) . . . . ?
C147 N21 Zn6 N22 -86.5(5) . . . . ?
C151 N21 Zn6 N22 90.2(6) . . . . ?
C147 N21 Zn6 N23 68.6(5) . . . . ?
C151 N21 Zn6 N23 -114.8(6) . . . . ?
C147 N21 Zn6 O27 173.0(4) . . . . ?
C151 N21 Zn6 O27 -10.4(7) . . . . ?
C147 N21 Zn6 N24 -6.4(5) . . . . ?
C151 N21 Zn6 N24 170.3(6) . . . . ?
Cl6 O27 Zn6 N22 83.9(3) . . . . ?
Cl6 O27 Zn6 N23 -61.9(3) . . . . ?
Cl6 O27 Zn6 N21 -172.5(3) . . . . ?
Cl6 O27 Zn6 N24 6.6(5) . . . . ?
C162 N24 Zn6 N22 -123.8(4) . . . . ?
C146 N24 Zn6 N22 119.0(4) . . . . ?
C156 N24 Zn6 N22 -2.6(5) . . . . ?
C162 N24 Zn6 N23 28.2(4) . . . . ?
C146 N24 Zn6 N23 -89.1(4) . . . . ?
C156 N24 Zn6 N23 149.4(5) . . . . ?
C162 N24 Zn6 N21 135.9(4) . . . . ?
C146 N24 Zn6 N21 18.7(4) . . . . ?
C156 N24 Zn6 N21 -102.9(5) . . . . ?
C162 N24 Zn6 O27 -43.5(5) . . . . ?
C146 N24 Zn6 O27 -160.7(4) . . . . ?
C156 N24 Zn6 O27 77.7(6) . . . . ?
